data_4309082
loop_
_publ_author_name
'Dana J. Eisler'
'Richard J. Puddephatt'

_publ_section_title
;
Tetraphosphinite Resorcinarene Complexes: Silver(I) Capsule Complexes
;
_journal_name_full 'Inorganic Chemistry'
_journal_page_first 4666
_journal_page_last 4678
_journal_paper_doi 10.1021/ic050095b
_journal_volume 44
_journal_year 2005
_chemical_formula_sum 'C295 H284 Ag13 Cl10 F39 O71 P8 S13'
_chemical_formula_weight 8127.57
_chemical_name_systematic
; 
 ? 
;
_space_group_IT_number 14
_symmetry_cell_setting monoclinic
_symmetry_space_group_name_Hall '-P 2ybc'
_symmetry_space_group_name_H-M 'P 1 21/c 1'
_atom_sites_solution_hydrogens geom
_atom_sites_solution_primary Patterson
_atom_sites_solution_secondary difmap
_audit_creation_method SHELXL-97
_cell_angle_alpha 90.00
_cell_angle_beta 101.929(3)
_cell_angle_gamma 90.00
_cell_formula_units_Z 2
_cell_length_a 24.3660(2)
_cell_length_b 23.5690(2)
_cell_length_c 30.1051(2)
_cell_measurement_temperature 200(2)
_cell_volume 16915.5(3)
_computing_cell_refinement 'Nonius DENZO'
_computing_data_collection 'Nonius COLLECT'
_computing_data_reduction 'Nonius DENZO'
_computing_molecular_graphics 'Bruker SHELXTL'
_computing_publication_material 'Bruker SHELXTL'
_computing_structure_refinement 'SHELXL-97 (Sheldrick, 1997)'
_computing_structure_solution 'SHELXS-97 (Sheldrick, 1990)'
_diffrn_ambient_temperature 200(2)
_diffrn_measured_fraction_theta_full 0.999
_diffrn_measured_fraction_theta_max 0.999
_diffrn_measurement_device_type 'Nonius Kappa CCD'
_diffrn_measurement_method 'phi\omega scans'
_diffrn_radiation_monochromator graphite
_diffrn_radiation_source 'fine-focus sealed tube'
_diffrn_radiation_type MoK\a
_diffrn_radiation_wavelength 0.71073
_diffrn_reflns_av_R_equivalents 0.108
_diffrn_reflns_av_sigmaI/netI 0.0669
_diffrn_reflns_limit_h_max 29
_diffrn_reflns_limit_h_min -28
_diffrn_reflns_limit_k_max 28
_diffrn_reflns_limit_k_min -28
_diffrn_reflns_limit_l_max 35
_diffrn_reflns_limit_l_min -35
_diffrn_reflns_number 207614
_diffrn_reflns_theta_full 25.03
_diffrn_reflns_theta_max 25.03
_diffrn_reflns_theta_min 2.55
_exptl_absorpt_coefficient_mu 1.026
_exptl_absorpt_correction_T_max 0.7909
_exptl_absorpt_correction_T_min 0.6785
_exptl_absorpt_correction_type integration
_exptl_crystal_colour colourless
_exptl_crystal_density_diffrn 1.596
_exptl_crystal_density_method 'not measured'
_exptl_crystal_description block
_exptl_crystal_F_000 8164
_exptl_crystal_size_max 0.41
_exptl_crystal_size_mid 0.33
_exptl_crystal_size_min 0.24
_refine_diff_density_max 3.138
_refine_diff_density_min -1.940
_refine_diff_density_rms 0.154
_refine_ls_extinction_method none
_refine_ls_goodness_of_fit_ref 1.063
_refine_ls_hydrogen_treatment constr
_refine_ls_matrix_type full
_refine_ls_number_parameters 1758
_refine_ls_number_reflns 29839
_refine_ls_number_restraints 103
_refine_ls_restrained_S_all 1.070
_refine_ls_R_factor_all 0.1336
_refine_ls_R_factor_gt 0.0874
_refine_ls_shift/su_max 0.030
_refine_ls_shift/su_mean 0.003
_refine_ls_structure_factor_coef Fsqd
_refine_ls_weighting_details 'calc w=1/[\s^2^(Fo^2^)+(0.1757P)^2^+32.3236P] where P=(Fo^2^+2Fc^2^)/3'
_refine_ls_weighting_scheme calc
_refine_ls_wR_factor_gt 0.2547
_refine_ls_wR_factor_ref 0.2913
_reflns_number_gt 18424
_reflns_number_total 29839
_reflns_threshold_expression >2sigma(I)
_cod_data_source_file ic050095bsi20050120_013105_4.cif
_cod_data_source_block 18
_cod_depositor_comments
;
The following automatic conversions were performed:
'_symmetry_cell_setting' value 'Monoclinic' changed to 'monoclinic'
according to '/home/saulius/struct/CIF-dictionaries/cif_core.dic'
dictionary named 'cif_core.dic' version 2.4.1 from 2010-06-29.

Automatic conversion script
Id: cif_fix_enum 1527 2010-12-29 10:47:43Z saulius 
;
_cod_original_cell_volume 16915.5(2)
_cod_database_code 4309082

loop_
_symmetry_equiv_pos_as_xyz
'x, y, z'
'-x, y+1/2, -z+1/2'
'-x, -y, -z'
'x, -y-1/2, z-1/2'

loop_
_atom_site_label
_atom_site_type_symbol
_atom_site_fract_x
_atom_site_fract_y
_atom_site_fract_z
_atom_site_U_iso_or_equiv
_atom_site_adp_type
_atom_site_occupancy
_atom_site_symmetry_multiplicity
_atom_site_calc_flag
_atom_site_refinement_flags
_atom_site_disorder_assembly
_atom_site_disorder_group
Ag1 Ag -0.58626(3) 0.27716(5) 1.62772(3) 0.0753(3) Uani 1 1 d . B .
Ag2 Ag -0.52521(3) 0.29482(3) 1.52708(2) 0.0494(2) Uani 1 1 d . B .
Ag3 Ag -0.72105(3) -0.15090(3) 1.33177(3) 0.0618(2) Uani 1 1 d . . .
Ag4 Ag -0.74567(3) -0.18745(3) 1.47649(3) 0.0566(2) Uani 1 1 d . . .
Ag5 Ag -0.44572(3) 0.17860(3) 1.49375(3) 0.0621(2) Uani 1 1 d . . .
Ag6 Ag -0.65605(4) -0.04162(4) 1.72367(3) 0.0766(3) Uani 1 1 d . . .
Ag7 Ag -0.65262(10) -0.19107(10) 1.79122(8) 0.0976(7) Uani 0.50 1 d P A 2
O28 O -0.7016(11) -0.2594(11) 1.7414(9) 0.142(8) Uiso 0.50 1 d P A 2
P1 P -0.66915(9) 0.32707(10) 1.62796(7) 0.0440(5) Uani 1 1 d . . .
P2 P -0.58400(8) 0.35055(8) 1.47306(7) 0.0356(5) Uani 1 1 d . . .
P3 P -0.80751(9) -0.11750(9) 1.29176(7) 0.0408(5) Uani 1 1 d . . .
P4 P -0.84116(9) -0.17040(9) 1.47355(8) 0.0405(5) Uani 1 1 d . . .
O2 O -0.7212(2) 0.3027(2) 1.58978(18) 0.0419(13) Uani 1 1 d . B .
O1 O -0.6478(2) 0.3280(2) 1.45432(17) 0.0372(12) Uani 1 1 d . B .
O3 O -0.8774(3) 0.2273(3) 1.5260(3) 0.078(2) Uani 1 1 d . B .
O5 O -0.9220(3) 0.0427(3) 1.4592(2) 0.0627(19) Uani 1 1 d . B .
O6 O -0.9980(4) 0.0669(5) 1.4786(4) 0.111(3) Uiso 1 1 d . B .
O8 O -0.8318(2) -0.0606(2) 1.31230(18) 0.0421(13) Uani 1 1 d . . .
O7 O -0.8650(2) -0.1059(2) 1.4609(2) 0.0466(14) Uani 1 1 d . B .
O9 O -0.8767(2) 0.1051(2) 1.3138(2) 0.0543(16) Uani 1 1 d . B .
O10 O -0.8946(4) 0.1667(5) 1.2574(3) 0.106(3) Uiso 1 1 d . B .
O11 O -0.7955(2) 0.2771(2) 1.38459(19) 0.0428(13) Uani 1 1 d . B .
O12 O -0.7494(3) 0.3054(3) 1.3310(2) 0.0549(16) Uani 1 1 d . B .
C1A C -0.7122(3) 0.2834(3) 1.5479(3) 0.0384(18) Uani 1 1 d . . .
C2A C -0.7357(3) 0.2302(3) 1.5326(3) 0.0362(17) Uani 1 1 d . B .
C3A C -0.7285(3) 0.2134(3) 1.4903(3) 0.0346(17) Uani 1 1 d . . .
H3AA H -0.7448 0.1783 1.4789 0.042 Uiso 1 1 calc R B .
C4A C -0.6991(3) 0.2439(3) 1.4629(3) 0.0347(17) Uani 1 1 d . B .
C5A C -0.6755(3) 0.2951(3) 1.4809(3) 0.0344(17) Uani 1 1 d . . .
C6A C -0.6822(3) 0.3152(3) 1.5231(3) 0.0395(18) Uani 1 1 d . B .
H6AA H -0.6662 0.3504 1.5345 0.047 Uiso 1 1 calc R . .
C7A C -0.7651(3) 0.1951(3) 1.5628(3) 0.0362(17) Uani 1 1 d . . .
H7AA H -0.7867 0.2220 1.5783 0.043 Uiso 1 1 calc R B .
C8A C -0.7214(3) 0.1660(3) 1.5999(3) 0.0406(19) Uani 1 1 d . B .
H8AA H -0.7016 0.1366 1.5858 0.049 Uiso 1 1 calc R . .
H8AB H -0.6934 0.1945 1.6142 0.049 Uiso 1 1 calc R . .
C9A C -0.7467(4) 0.1388(4) 1.6362(3) 0.054(2) Uani 1 1 d . . .
H9AA H -0.7734 0.1092 1.6217 0.065 Uiso 1 1 calc R B .
H9AB H -0.7686 0.1679 1.6486 0.065 Uiso 1 1 calc R . .
C1Q C -0.7055(2) 0.1112(3) 1.67634(17) 0.052(2) Uani 1 1 d G B .
C2Q C -0.6480(3) 0.1203(3) 1.6832(2) 0.058(2) Uani 1 1 d G . .
H2QA H -0.6331 0.1431 1.6625 0.069 Uiso 1 1 calc R B .
C3Q C -0.6123(2) 0.0961(3) 1.7204(2) 0.079(4) Uani 1 1 d G B .
H3QA H -0.5730 0.1024 1.7251 0.095 Uiso 1 1 calc R . .
C4Q C -0.6341(3) 0.0628(3) 1.75071(19) 0.094(5) Uani 1 1 d G B .
H4QA H -0.6147 0.0669 1.7832 0.112 Uiso 1 1 calc R . .
C5Q C -0.6916(4) 0.0537(3) 1.7438(2) 0.075(3) Uani 1 1 d G B .
H5QA H -0.7067 0.0537 1.7723 0.090 Uiso 1 1 calc R . .
C6Q C -0.7273(3) 0.0779(3) 1.7067(2) 0.069(3) Uani 1 1 d G . .
H6QA H -0.7666 0.0717 1.7020 0.083 Uiso 1 1 calc R B .
C1E C -0.6631(5) 0.3989(4) 1.6237(4) 0.036(4) Uiso 0.50 1 d PG B 1
C2E C -0.7035(5) 0.4289(5) 1.5934(4) 0.043(4) Uiso 0.50 1 d PG B 1
H2EA H -0.7347 0.4095 1.5756 0.051 Uiso 0.50 1 calc PR B 1
C3E C -0.6984(5) 0.4873(5) 1.5891(5) 0.057(5) Uiso 0.50 1 d PG B 1
H3EA H -0.7261 0.5078 1.5684 0.069 Uiso 0.50 1 calc PR B 1
C4E C -0.6529(6) 0.5156(4) 1.6151(5) 0.061(5) Uiso 0.50 1 d PG B 1
H4EA H -0.6494 0.5555 1.6122 0.074 Uiso 0.50 1 calc PR B 1
C5E C -0.6125(6) 0.4856(5) 1.6454(5) 0.092(8) Uiso 0.50 1 d PG B 1
H5EA H -0.5813 0.5050 1.6632 0.111 Uiso 0.50 1 calc PR B 1
C6E C -0.6176(5) 0.4272(5) 1.6497(4) 0.059(5) Uiso 0.50 1 d PG B 1
H6EA H -0.5899 0.4067 1.6704 0.071 Uiso 0.50 1 calc PR B 1
C1EA C -0.6785(6) 0.4052(5) 1.6121(5) 0.040(4) Uiso 0.50 1 d PG B 2
C2EA C -0.7215(6) 0.4265(6) 1.5785(5) 0.058(5) Uiso 0.50 1 d PG B 2
H2EB H -0.7488 0.4015 1.5619 0.070 Uiso 0.50 1 calc PR B 2
C3EA C -0.7246(7) 0.4844(6) 1.5694(6) 0.082(7) Uiso 0.50 1 d PG B 2
H3EB H -0.7540 0.4989 1.5465 0.098 Uiso 0.50 1 calc PR B 2
C4EA C -0.6847(9) 0.5209(5) 1.5938(7) 0.101(9) Uiso 0.50 1 d PG B 2
H4EB H -0.6868 0.5605 1.5875 0.122 Uiso 0.50 1 calc PR B 2
C5EA C -0.6417(8) 0.4996(6) 1.6273(7) 0.100(9) Uiso 0.50 1 d PG B 2
H5EB H -0.6144 0.5246 1.6440 0.120 Uiso 0.50 1 calc PR B 2
C6EA C -0.6386(6) 0.4418(7) 1.6364(5) 0.079(7) Uiso 0.50 1 d PG B 2
H6EB H -0.6091 0.4272 1.6593 0.094 Uiso 0.50 1 calc PR B 2
C1F C -0.6974(2) 0.3187(3) 1.67882(16) 0.048(2) Uani 1 1 d G B .
C2F C -0.6740(2) 0.2775(3) 1.7101(2) 0.063(3) Uani 1 1 d G . .
H2FA H -0.6437 0.2550 1.7048 0.076 Uiso 1 1 calc R B .
C3F C -0.6950(3) 0.2692(3) 1.74915(19) 0.077(3) Uani 1 1 d G B .
H3FA H -0.6790 0.2410 1.7705 0.092 Uiso 1 1 calc R . .
C4F C -0.7394(3) 0.3021(3) 1.75696(18) 0.069(3) Uani 1 1 d G . .
H4FA H -0.7538 0.2964 1.7837 0.083 Uiso 1 1 calc R B .
C5F C -0.7628(2) 0.3433(3) 1.7257(2) 0.063(3) Uani 1 1 d G B .
H5FA H -0.7932 0.3658 1.7310 0.076 Uiso 1 1 calc R . .
C6F C -0.7418(2) 0.3516(2) 1.68663(19) 0.053(2) Uani 1 1 d G . .
H6FA H -0.7578 0.3797 1.6653 0.064 Uiso 1 1 calc R B .
C1G C -0.5611(2) 0.3549(2) 1.41974(14) 0.0362(17) Uani 1 1 d G . .
C2G C -0.59748(18) 0.3487(3) 1.37788(17) 0.049(2) Uani 1 1 d G . .
H2GA H -0.6364 0.3427 1.3764 0.059 Uiso 1 1 calc R . .
C3G C -0.5769(3) 0.3513(3) 1.33816(14) 0.057(2) Uani 1 1 d G . .
H3GA H -0.6017 0.3471 1.3096 0.068 Uiso 1 1 calc R . .
C4G C -0.5200(3) 0.3601(3) 1.34030(17) 0.068(3) Uani 1 1 d G . .
H4GA H -0.5060 0.3619 1.3132 0.082 Uiso 1 1 calc R . .
C5G C -0.48368(19) 0.3663(3) 1.3822(2) 0.060(3) Uani 1 1 d G . .
H5GA H -0.4448 0.3723 1.3836 0.072 Uiso 1 1 calc R . .
C6G C -0.50424(19) 0.3637(2) 1.42188(16) 0.048(2) Uani 1 1 d G . .
H6GA H -0.4794 0.3680 1.4505 0.058 Uiso 1 1 calc R . .
C1H C -0.5925(2) 0.42239(18) 1.4894(2) 0.0408(19) Uani 1 1 d G . .
C2H C -0.5575(3) 0.4440(3) 1.5281(2) 0.076(3) Uani 1 1 d G . .
H2HA H -0.5299 0.4204 1.5459 0.092 Uiso 1 1 calc R . .
C3H C -0.5630(3) 0.5001(3) 1.5407(2) 0.112(6) Uani 1 1 d G . .
H3HA H -0.5391 0.5149 1.5671 0.134 Uiso 1 1 calc R . .
C4H C -0.6034(3) 0.5347(2) 1.5145(3) 0.074(3) Uani 1 1 d G . .
H4HA H -0.6072 0.5730 1.5231 0.089 Uiso 1 1 calc R . .
C5H C -0.6385(3) 0.5131(2) 1.4759(3) 0.078(3) Uani 1 1 d G . .
H5HA H -0.6661 0.5367 1.4580 0.094 Uiso 1 1 calc R . .
C6H C -0.6330(3) 0.4569(2) 1.4633(2) 0.080(4) Uani 1 1 d G . .
H6HA H -0.6569 0.4422 1.4369 0.096 Uiso 1 1 calc R . .
S1 S -0.48412(11) 0.22092(10) 1.71802(8) 0.0556(6) Uani 1 1 d . B .
O13 O -0.4709(4) 0.1694(3) 1.7433(3) 0.083(2) Uani 1 1 d . . .
O14 O -0.5400(3) 0.2235(4) 1.6915(2) 0.075(2) Uani 1 1 d . . .
O15 O -0.4412(3) 0.2407(3) 1.6951(2) 0.0674(19) Uani 1 1 d . . .
C1 C -0.4857(5) 0.2733(5) 1.7609(4) 0.082(3) Uani 1 1 d D . .
F1 F -0.4424(6) 0.2650(8) 1.7960(6) 0.114(6) Uiso 0.50 1 d PD B 1
F2 F -0.4845(7) 0.3251(5) 1.7490(5) 0.083(4) Uiso 0.50 1 d PD B 1
F3 F -0.5323(6) 0.2635(6) 1.7797(5) 0.075(4) Uiso 0.50 1 d PD B 1
F4 F -0.4344(5) 0.2883(7) 1.7825(5) 0.096(5) Uiso 0.50 1 d PD B 2
F5 F -0.5099(6) 0.3223(5) 1.7387(5) 0.080(4) Uiso 0.50 1 d PD B 2
F6 F -0.5137(7) 0.2602(8) 1.7901(6) 0.099(6) Uiso 0.50 1 d PD B 2
S2 S -0.53865(9) 0.16768(9) 1.57176(8) 0.0453(5) Uani 1 1 d . B .
O16 O -0.5880(2) 0.1924(3) 1.5837(2) 0.0585(17) Uani 1 1 d . . .
O17 O -0.5257(3) 0.1919(2) 1.5311(2) 0.0525(15) Uani 1 1 d . . .
O18 O -0.4912(3) 0.1617(3) 1.6083(2) 0.0664(19) Uani 1 1 d . . .
C2 C -0.5599(3) 0.0967(4) 1.5535(3) 0.057(2) Uani 1 1 d D . .
F7 F -0.5650(6) 0.0641(6) 1.5890(4) 0.082(4) Uiso 0.60 1 d PD B 1
F8 F -0.5245(4) 0.0718(5) 1.5316(4) 0.074(4) Uiso 0.60 1 d PD B 1
F9 F -0.6114(4) 0.0976(5) 1.5276(4) 0.071(4) Uiso 0.60 1 d PD B 1
F10 F -0.5831(8) 0.0692(9) 1.5840(5) 0.079(6) Uiso 0.40 1 d PD B 2
F11 F -0.5164(5) 0.0663(6) 1.5485(5) 0.059(4) Uiso 0.40 1 d PD B 2
F12 F -0.5994(6) 0.0975(7) 1.5150(4) 0.059(4) Uiso 0.40 1 d PD B 2
C1B C -0.8617(4) 0.1719(4) 1.5163(3) 0.047(2) Uani 1 1 d . . .
C2B C -0.8072(3) 0.1542(3) 1.5354(2) 0.0330(16) Uani 1 1 d . B .
C3B C -0.7948(3) 0.0975(3) 1.5277(3) 0.0374(18) Uani 1 1 d . . .
H3BA H -0.7579 0.0841 1.5398 0.045 Uiso 1 1 calc R B .
C4B C -0.8335(3) 0.0597(3) 1.5034(2) 0.0338(17) Uani 1 1 d . B .
C5B C -0.8856(3) 0.0810(4) 1.4845(3) 0.045(2) Uani 1 1 d . . .
C6B C -0.9002(4) 0.1370(4) 1.4905(3) 0.052(2) Uani 1 1 d . B .
H6BA H -0.9364 0.1507 1.4768 0.062 Uiso 1 1 calc R . .
C7B C -0.8211(3) -0.0027(3) 1.4972(3) 0.0376(18) Uani 1 1 d . . .
H7BA H -0.8527 -0.0243 1.5058 0.045 Uiso 1 1 calc R B .
C8B C -0.7668(3) -0.0253(3) 1.5282(3) 0.0404(18) Uani 1 1 d . B .
H8BA H -0.7583 -0.0633 1.5173 0.049 Uiso 1 1 calc R . .
H8BB H -0.7354 0.0002 1.5256 0.049 Uiso 1 1 calc R . .
C9B C -0.7702(4) -0.0300(4) 1.5781(3) 0.048(2) Uani 1 1 d . . .
H9BA H -0.8009 -0.0562 1.5811 0.057 Uiso 1 1 calc R B .
H9BB H -0.7789 0.0077 1.5893 0.057 Uiso 1 1 calc R . .
C1R C -0.7149(2) -0.0517(2) 1.60707(19) 0.045(2) Uani 1 1 d G B .
C2R C -0.6711(2) -0.0138(2) 1.6217(2) 0.051(2) Uani 1 1 d G . .
H1RA H -0.6750 0.0248 1.6124 0.062 Uiso 1 1 calc R B .
C3R C -0.6218(2) -0.0324(3) 1.6498(2) 0.066(3) Uani 1 1 d G B .
H1RB H -0.5868 -0.0100 1.6502 0.079 Uiso 1 1 calc R . .
C4R C -0.6162(2) -0.0888(3) 1.6633(2) 0.072(3) Uani 1 1 d G B .
H1RC H -0.5774 -0.1047 1.6721 0.087 Uiso 1 1 calc R . .
C5R C -0.6599(3) -0.1267(2) 1.6487(2) 0.080(3) Uani 1 1 d G . .
H1RD H -0.6561 -0.1653 1.6580 0.096 Uiso 1 1 calc R C .
C6R C -0.7093(3) -0.1082(2) 1.6206(2) 0.070(3) Uani 1 1 d G B .
H1RE H -0.7391 -0.1341 1.6106 0.084 Uiso 1 1 calc R . .
C1I C -0.8834(7) 0.2680(7) 1.5018(6) 0.104(4) Uiso 1 1 d . . .
O4 O -0.8764(6) 0.2629(6) 1.4624(5) 0.161(5) Uiso 1 1 d . B .
C2I C -0.9034(7) 0.3205(6) 1.5228(5) 0.106(5) Uiso 1 1 d D B .
H2IA H -0.9429 0.3135 1.5259 0.127 Uiso 1 1 calc R . .
C3I C -0.9035(14) 0.3715(11) 1.4929(8) 0.265(16) Uiso 1 1 d D . .
H3IA H -0.9219 0.3627 1.4612 0.318 Uiso 1 1 calc R B .
H3IB H -0.8647 0.3844 1.4935 0.318 Uiso 1 1 calc R . .
C4I C -0.9374(11) 0.4182(10) 1.5135(8) 0.209(11) Uiso 1 1 d D B .
H4IA H -0.9468 0.4514 1.4931 0.251 Uiso 1 1 calc R . .
H4IB H -0.9719 0.4029 1.5215 0.251 Uiso 1 1 calc R . .
C5I C -0.8920(13) 0.4316(11) 1.5552(9) 0.253(15) Uiso 1 1 d D . .
H5IA H -0.8545 0.4305 1.5473 0.304 Uiso 1 1 calc R B .
H5IB H -0.8979 0.4700 1.5667 0.304 Uiso 1 1 calc R . .
C6I C -0.8955(11) 0.3874(10) 1.5912(7) 0.193(10) Uiso 1 1 d D B .
H6IA H -0.9346 0.3805 1.5943 0.232 Uiso 1 1 calc R . .
H6IB H -0.8720 0.3974 1.6211 0.232 Uiso 1 1 calc R . .
C7I C -0.8704(11) 0.3355(10) 1.5681(7) 0.208(11) Uiso 1 1 d D . .
H7IA H -0.8316 0.3449 1.5653 0.250 Uiso 1 1 calc R B .
H7IB H -0.8684 0.3020 1.5882 0.250 Uiso 1 1 calc R . .
C1J C -0.9738(6) 0.0395(6) 1.4544(4) 0.087(4) Uani 1 1 d . . .
C2J C -1.0000(5) -0.0049(6) 1.4191(5) 0.088(4) Uani 1 1 d D B .
H2JA H -0.9842 -0.0421 1.4317 0.106 Uiso 1 1 calc R . .
C3J C -1.0615(5) -0.0082(6) 1.4190(5) 0.096(4) Uani 1 1 d D . .
H3JA H -1.0804 0.0269 1.4058 0.115 Uiso 1 1 calc R B .
H3JB H -1.0670 -0.0117 1.4506 0.115 Uiso 1 1 calc R . .
C4J C -1.0865(7) -0.0587(7) 1.3917(7) 0.143(7) Uani 1 1 d D B .
H4JA H -1.0684 -0.0937 1.4058 0.171 Uiso 1 1 calc R . .
H4JB H -1.1271 -0.0609 1.3919 0.171 Uiso 1 1 calc R . .
C5J C -1.0789(8) -0.0548(11) 1.3437(6) 0.183(11) Uani 1 1 d D . .
H5JA H -1.0967 -0.0198 1.3292 0.220 Uiso 1 1 calc R B .
H5JB H -1.0965 -0.0878 1.3260 0.220 Uiso 1 1 calc R . .
C6J C -1.0159(8) -0.0538(10) 1.3449(6) 0.155(8) Uani 1 1 d D B .
H6JA H -1.0094 -0.0512 1.3136 0.186 Uiso 1 1 calc R . .
H6JB H -0.9986 -0.0893 1.3587 0.186 Uiso 1 1 calc R . .
C7J C -0.9891(7) -0.0025(8) 1.3728(7) 0.149(8) Uani 1 1 d D . .
H7JA H -0.9481 -0.0026 1.3743 0.179 Uiso 1 1 calc R B .
H7JB H -1.0047 0.0330 1.3579 0.179 Uiso 1 1 calc R . .
C1C C -0.8262(3) -0.0486(3) 1.3592(3) 0.0382(18) Uani 1 1 d . . .
C2C C -0.8035(3) 0.0040(3) 1.3735(3) 0.0339(17) Uani 1 1 d . B .
C3C C -0.8031(3) 0.0183(3) 1.4182(3) 0.0357(17) Uani 1 1 d . . .
H3CA H -0.7893 0.0546 1.4288 0.043 Uiso 1 1 calc R B .
C4C C -0.8219(3) -0.0177(3) 1.4484(3) 0.0338(17) Uani 1 1 d . B .
C5C C -0.8426(3) -0.0711(3) 1.4312(3) 0.0380(18) Uani 1 1 d . . .
C6C C -0.8446(3) -0.0863(3) 1.3870(3) 0.0381(18) Uani 1 1 d . B .
H6CA H -0.8586 -0.1224 1.3760 0.046 Uiso 1 1 calc R . .
C7C C -0.7797(3) 0.0425(3) 1.3419(3) 0.0326(16) Uani 1 1 d . . .
H7CA H -0.8036 0.0375 1.3109 0.039 Uiso 1 1 calc R B .
C8C C -0.7195(3) 0.0219(3) 1.3392(3) 0.0378(18) Uani 1 1 d . B .
H8CA H -0.6942 0.0276 1.3692 0.045 Uiso 1 1 calc R . .
H8CB H -0.7207 -0.0193 1.3325 0.045 Uiso 1 1 calc R . .
C9C C -0.6958(3) 0.0531(3) 1.3032(3) 0.0414(19) Uani 1 1 d . . .
H9CA H -0.6934 0.0939 1.3108 0.050 Uiso 1 1 calc R B .
H9CB H -0.7224 0.0489 1.2737 0.050 Uiso 1 1 calc R . .
C1S C -0.6380(2) 0.0328(2) 1.2976(2) 0.0405(19) Uani 1 1 d G B .
C2S C -0.6144(2) -0.0180(2) 1.3157(2) 0.056(2) Uani 1 1 d G . .
H2SA H -0.6340 -0.0415 1.3328 0.067 Uiso 1 1 calc R B .
C3S C -0.5620(2) -0.0345(2) 1.3087(3) 0.074(3) Uani 1 1 d G B .
H3SA H -0.5459 -0.0693 1.3211 0.089 Uiso 1 1 calc R . .
C4S C -0.5333(2) -0.0003(3) 1.2836(3) 0.070(3) Uani 1 1 d G . .
H4SA H -0.4976 -0.0116 1.2788 0.084 Uiso 1 1 calc R B .
C5S C -0.5569(3) 0.0505(3) 1.2655(3) 0.086(4) Uani 1 1 d G B .
H5SA H -0.5373 0.0740 1.2483 0.103 Uiso 1 1 calc R . .
C6S C -0.6093(3) 0.0670(2) 1.2724(2) 0.073(3) Uani 1 1 d G . .
H6SA H -0.6254 0.1018 1.2600 0.087 Uiso 1 1 calc R B .
C1K C -0.8664(2) -0.1647(2) 1.2818(2) 0.053(2) Uani 1 1 d G . .
C2K C -0.9201(2) -0.1461(2) 1.2830(2) 0.058(2) Uani 1 1 d G . .
H2KA H -0.9262 -0.1078 1.2905 0.069 Uiso 1 1 calc R . .
C3K C -0.9651(2) -0.1836(4) 1.2733(3) 0.082(4) Uani 1 1 d G . .
H3KA H -1.0019 -0.1708 1.2741 0.098 Uiso 1 1 calc R . .
C4K C -0.9562(3) -0.2396(3) 1.2623(4) 0.139(7) Uani 1 1 d G . .
H4KA H -0.9870 -0.2652 1.2556 0.167 Uiso 1 1 calc R . .
C5K C -0.9024(4) -0.2583(2) 1.2611(4) 0.111(5) Uani 1 1 d G . .
H5KA H -0.8964 -0.2966 1.2536 0.133 Uiso 1 1 calc R . .
C6K C -0.8575(3) -0.2208(3) 1.2708(3) 0.086(4) Uani 1 1 d G . .
H6KA H -0.8207 -0.2335 1.2700 0.103 Uiso 1 1 calc R . .
C1L C -0.8057(3) -0.0905(3) 1.23561(19) 0.056(2) Uani 1 1 d G . .
C2L C -0.8509(3) -0.0964(5) 1.1992(3) 0.133(7) Uani 1 1 d G . .
H2LA H -0.8834 -0.1164 1.2030 0.159 Uiso 1 1 calc R . .
C3L C -0.8483(4) -0.0731(6) 1.1573(2) 0.167(10) Uani 1 1 d G . .
H3LA H -0.8792 -0.0771 1.1324 0.201 Uiso 1 1 calc R . .
C4L C -0.8007(5) -0.0438(5) 1.1518(2) 0.132(7) Uani 1 1 d G . .
H4LA H -0.7989 -0.0279 1.1231 0.159 Uiso 1 1 calc R . .
C5L C -0.7555(4) -0.0379(4) 1.1882(3) 0.110(5) Uani 1 1 d G . .
H5LA H -0.7229 -0.0180 1.1844 0.132 Uiso 1 1 calc R . .
C6L C -0.7580(3) -0.0613(4) 1.2301(2) 0.074(3) Uani 1 1 d G . .
H6LA H -0.7272 -0.0573 1.2550 0.088 Uiso 1 1 calc R . .
C1M C -0.8580(3) -0.1776(3) 1.5287(2) 0.051(2) Uani 1 1 d G . .
C2M C -0.8989(3) -0.1451(3) 1.5428(3) 0.101(5) Uani 1 1 d G . .
H2MA H -0.9197 -0.1180 1.5228 0.121 Uiso 1 1 calc R . .
C3M C -0.9092(4) -0.1524(4) 1.5861(3) 0.117(6) Uani 1 1 d G . .
H3MA H -0.9372 -0.1303 1.5958 0.141 Uiso 1 1 calc R . .
C4M C -0.8787(4) -0.1922(4) 1.6153(2) 0.116(6) Uani 1 1 d G . .
H4MA H -0.8858 -0.1972 1.6450 0.139 Uiso 1 1 calc R . .
C5M C -0.8379(4) -0.2246(4) 1.6012(3) 0.116(6) Uani 1 1 d G . .
H5MA H -0.8170 -0.2518 1.6212 0.139 Uiso 1 1 calc R . .
C6M C -0.8275(3) -0.2173(3) 1.5579(3) 0.085(4) Uani 1 1 d G . .
H6MA H -0.7996 -0.2395 1.5482 0.102 Uiso 1 1 calc R . .
C1N C -0.8914(3) -0.2133(3) 1.4366(3) 0.062(3) Uani 1 1 d G . .
C2N C -0.9483(3) -0.2097(4) 1.4365(3) 0.113(5) Uani 1 1 d G . .
H2NA H -0.9613 -0.1839 1.4563 0.136 Uiso 1 1 calc R . .
C3N C -0.9863(3) -0.2438(5) 1.4074(4) 0.177(11) Uani 1 1 d G . .
H3NA H -1.0252 -0.2413 1.4073 0.213 Uiso 1 1 calc R . .
C4N C -0.9672(5) -0.2815(5) 1.3785(4) 0.176(12) Uani 1 1 d G . .
H4NA H -0.9932 -0.3048 1.3586 0.212 Uiso 1 1 calc R . .
C5N C -0.9103(6) -0.2851(4) 1.3786(3) 0.142(8) Uani 1 1 d G . .
H5NA H -0.8973 -0.3109 1.3588 0.171 Uiso 1 1 calc R . .
C6N C -0.8723(4) -0.2511(4) 1.4077(3) 0.097(4) Uani 1 1 d G . .
H6NA H -0.8334 -0.2535 1.4078 0.117 Uiso 1 1 calc R . .
S5 S -0.65263(8) -0.10101(9) 1.44616(7) 0.0411(5) Uani 1 1 d . . .
O29 O -0.6938(3) -0.0939(3) 1.4051(2) 0.0544(15) Uani 1 1 d . . .
O30 O -0.6737(2) -0.1183(3) 1.4853(2) 0.0527(15) Uani 1 1 d . . .
O31 O -0.6031(2) -0.1308(3) 1.4410(2) 0.0526(15) Uani 1 1 d . . .
C5 C -0.6268(4) -0.0292(4) 1.4606(3) 0.050(2) Uani 1 1 d . . .
F22 F -0.6685(2) 0.0063(2) 1.4632(2) 0.0682(15) Uani 1 1 d . . .
F23 F -0.5917(3) -0.0289(2) 1.4999(2) 0.084(2) Uani 1 1 d . . .
F24 F -0.6005(2) -0.0094(3) 1.4300(2) 0.0753(17) Uani 1 1 d . . .
S6 S -0.69417(11) -0.27480(10) 1.38818(9) 0.0575(6) Uani 1 1 d . . .
O32 O -0.7051(5) -0.2407(4) 1.4235(4) 0.129(4) Uani 1 1 d . . .
O33 O -0.6368(3) -0.2863(3) 1.3905(3) 0.082(2) Uani 1 1 d . . .
O34 O -0.7240(5) -0.2579(4) 1.3458(4) 0.145(5) Uani 1 1 d . . .
C6 C -0.7256(7) -0.3444(5) 1.3966(5) 0.084(4) Uani 1 1 d . . .
F25 F -0.6976(4) -0.3652(4) 1.4361(3) 0.125(3) Uani 1 1 d . . .
F26 F -0.7775(4) -0.3399(3) 1.3942(4) 0.140(4) Uani 1 1 d . . .
F27 F -0.7160(4) -0.3794(3) 1.3650(3) 0.111(3) Uani 1 1 d . . .
S7 S -0.68027(11) -0.29474(11) 1.54489(10) 0.0626(7) Uani 1 1 d . . .
O35 O -0.6804(3) -0.2339(3) 1.5369(3) 0.078(2) Uani 1 1 d . . .
O36 O -0.6313(3) -0.3224(3) 1.5367(3) 0.076(2) Uani 1 1 d . . .
O37 O -0.7322(4) -0.3214(5) 1.5271(4) 0.113(3) Uani 1 1 d . . .
C7 C -0.6743(6) -0.2984(5) 1.6042(5) 0.085(4) Uani 1 1 d . . .
F28 F -0.7147(4) -0.2695(5) 1.6192(3) 0.134(3) Uani 1 1 d . . .
F29 F -0.6744(6) -0.3512(3) 1.6194(4) 0.160(5) Uani 1 1 d . . .
F30 F -0.6266(4) -0.2757(4) 1.6272(3) 0.114(3) Uani 1 1 d . . .
C1D C -0.8316(3) 0.1358(3) 1.3380(3) 0.0357(17) Uani 1 1 d . . .
C2D C -0.7825(3) 0.1051(3) 1.3540(2) 0.0329(16) Uani 1 1 d . B .
C3D C -0.7375(3) 0.1341(3) 1.3807(2) 0.0335(17) Uani 1 1 d . . .
H3DA H -0.7041 0.1137 1.3927 0.040 Uiso 1 1 calc R B .
C4D C -0.7396(3) 0.1916(3) 1.3906(2) 0.0314(16) Uani 1 1 d . B .
C5D C -0.7896(3) 0.2196(3) 1.3734(3) 0.0326(16) Uani 1 1 d . . .
C6D C -0.8352(3) 0.1921(3) 1.3479(3) 0.0372(18) Uani 1 1 d . B .
H6DA H -0.8692 0.2122 1.3373 0.045 Uiso 1 1 calc R . .
C7D C -0.6892(3) 0.2241(3) 1.4177(2) 0.0330(16) Uani 1 1 d . . .
H7DA H -0.6855 0.2592 1.3999 0.040 Uiso 1 1 calc R B .
C8D C -0.6323(3) 0.1935(3) 1.4242(3) 0.0384(18) Uani 1 1 d . B .
H8DA H -0.6045 0.2149 1.4466 0.046 Uiso 1 1 calc R . .
H8DB H -0.6361 0.1554 1.4372 0.046 Uiso 1 1 calc R . .
C9D C -0.6095(3) 0.1865(3) 1.3809(3) 0.0388(18) Uani 1 1 d . . .
H9DA H -0.6336 0.1600 1.3600 0.047 Uiso 1 1 calc R B .
H9DB H -0.6099 0.2236 1.3654 0.047 Uiso 1 1 calc R . .
C1T C -0.55065(16) 0.1640(2) 1.39217(19) 0.0350(17) Uani 1 1 d G B .
C2T C -0.5056(2) 0.20142(18) 1.4004(2) 0.047(2) Uani 1 1 d G . .
H2TA H -0.5118 0.2410 1.3959 0.057 Uiso 1 1 calc R B .
C3T C -0.45137(18) 0.1809(3) 1.4151(2) 0.061(3) Uani 1 1 d G B .
H3TA H -0.4211 0.2025 1.4046 0.073 Uiso 1 1 calc R . .
C4T C -0.44223(18) 0.1230(3) 1.4216(2) 0.067(3) Uani 1 1 d G . .
H4TA H -0.4049 0.1079 1.4182 0.080 Uiso 1 1 calc R B .
C5T C -0.4873(3) 0.0856(2) 1.4133(2) 0.073(3) Uani 1 1 d G B .
H5TA H -0.4811 0.0460 1.4178 0.087 Uiso 1 1 calc R . .
C6T C -0.5415(2) 0.1061(2) 1.3987(2) 0.054(2) Uani 1 1 d G . .
H6TA H -0.5723 0.0805 1.3931 0.065 Uiso 1 1 calc R B .
C1O C -0.9060(5) 0.1218(5) 1.2753(4) 0.067(3) Uiso 1 1 d . . .
C2O C -0.9505(5) 0.0821(5) 1.2545(4) 0.073(3) Uiso 0.50 1 d PD B 1
H2OA H -0.9566 0.0553 1.2788 0.088 Uiso 0.50 1 calc PR B 1
C3O C -1.0067(8) 0.1046(9) 1.2315(8) 0.077(6) Uiso 0.50 1 d PD B 1
H3OA H -1.0017 0.1342 1.2094 0.093 Uiso 0.50 1 calc PR B 1
H3OB H -1.0253 0.1222 1.2543 0.093 Uiso 0.50 1 calc PR B 1
C4O C -1.0445(9) 0.0569(10) 1.2065(9) 0.085(7) Uiso 0.50 1 d PD B 1
H4OA H -1.0565 0.0319 1.2292 0.102 Uiso 0.50 1 calc PR B 1
H4OB H -1.0785 0.0739 1.1875 0.102 Uiso 0.50 1 calc PR B 1
C5O C -1.0143(8) 0.0211(8) 1.1763(6) 0.146(7) Uiso 0.50 1 d PD B 1
H5OA H -1.0370 -0.0136 1.1680 0.175 Uiso 0.50 1 calc PR B 1
H5OB H -1.0158 0.0427 1.1479 0.175 Uiso 0.50 1 calc PR B 1
C6O C -0.9549(10) 0.0023(14) 1.1923(13) 0.143(13) Uiso 0.50 1 d PD B 1
H6OA H -0.9377 -0.0054 1.1658 0.172 Uiso 0.50 1 calc PR B 1
H6OB H -0.9538 -0.0332 1.2101 0.172 Uiso 0.50 1 calc PR B 1
C7O C -0.9222(12) 0.0485(13) 1.2215(10) 0.111(10) Uiso 0.50 1 d PD B 1
H7OA H -0.9099 0.0762 1.2009 0.133 Uiso 0.50 1 calc PR B 1
H7OB H -0.8879 0.0308 1.2396 0.133 Uiso 0.50 1 calc PR B 1
C2OA C -0.9505(5) 0.0821(5) 1.2545(4) 0.073(3) Uiso 0.50 1 d PD B 2
H2OB H -0.9772 0.0814 1.2756 0.088 Uiso 0.50 1 calc PR B 2
C3OA C -0.9834(10) 0.1094(11) 1.2106(8) 0.094(8) Uiso 0.50 1 d PD B 2
H3OC H -0.9582 0.1131 1.1888 0.113 Uiso 0.50 1 calc PR B 2
H3OD H -0.9949 0.1481 1.2176 0.113 Uiso 0.50 1 calc PR B 2
C4OA C -1.0361(10) 0.0759(9) 1.1877(10) 0.091(8) Uiso 0.50 1 d PD B 2
H4OC H -1.0620 0.0710 1.2087 0.109 Uiso 0.50 1 calc PR B 2
H40D H -1.0561 0.0956 1.1600 0.109 Uiso 0.50 1 calc PR B 2
C5OA C -1.0143(8) 0.0211(8) 1.1763(6) 0.146(7) Uiso 0.50 1 d PD B 2
H5OC H -0.9867 0.0268 1.1568 0.175 Uiso 0.50 1 calc PR B 2
H5OD H -1.0453 -0.0027 1.1597 0.175 Uiso 0.50 1 calc PR B 2
C6OA C -0.9859(11) -0.0086(12) 1.2213(8) 0.101(8) Uiso 0.50 1 d PD B 2
H6OC H -1.0143 -0.0130 1.2403 0.122 Uiso 0.50 1 calc PR B 2
H6OD H -0.9744 -0.0472 1.2139 0.122 Uiso 0.50 1 calc PR B 2
C7OA C -0.9342(11) 0.0214(9) 1.2499(11) 0.110(10) Uiso 0.50 1 d PD B 2
H7OC H -0.9234 0.0035 1.2802 0.133 Uiso 0.50 1 calc PR B 2
H7OD H -0.9020 0.0190 1.2347 0.133 Uiso 0.50 1 calc PR B 2
C1P C -0.7737(4) 0.3168(3) 1.3604(3) 0.045(2) Uani 1 1 d . . .
C2P C -0.7813(5) 0.3757(4) 1.3779(4) 0.066(3) Uani 1 1 d D B .
H2PA H -0.7531 0.3777 1.4072 0.080 Uiso 1 1 calc R . .
C3P C -0.8340(6) 0.3865(5) 1.3910(6) 0.120(6) Uani 1 1 d D . .
H3PA H -0.8408 0.3578 1.4133 0.144 Uiso 1 1 calc R B .
H3PB H -0.8653 0.3847 1.3641 0.144 Uiso 1 1 calc R . .
C4P C -0.8302(11) 0.4478(5) 1.4127(7) 0.184(11) Uani 1 1 d D B .
H4PA H -0.8660 0.4569 1.4219 0.220 Uiso 1 1 calc R . .
H4PB H -0.7999 0.4486 1.4402 0.220 Uiso 1 1 calc R . .
C5P C -0.8184(9) 0.4926(6) 1.3788(8) 0.175(10) Uani 1 1 d D . .
H5PA H -0.8486 0.4919 1.3512 0.210 Uiso 1 1 calc R B .
H5PB H -0.8177 0.5308 1.3925 0.210 Uiso 1 1 calc R . .
C6P C -0.7669(7) 0.4814(5) 1.3673(6) 0.114(5) Uani 1 1 d D B .
H6PA H -0.7368 0.4865 1.3946 0.137 Uiso 1 1 calc R . .
H6PB H -0.7608 0.5094 1.3443 0.137 Uiso 1 1 calc R . .
C7P C -0.7623(5) 0.4216(4) 1.3485(4) 0.075(3) Uani 1 1 d D . .
H7PA H -0.7856 0.4193 1.3174 0.090 Uiso 1 1 calc R B .
H7PB H -0.7229 0.4143 1.3465 0.090 Uiso 1 1 calc R . .
O40 O -0.6273(3) -0.1607(3) 1.3436(2) 0.0646(18) Uani 1 1 d . . .
O38 O -0.4298(2) 0.2752(3) 1.5217(2) 0.0563(16) Uani 1 1 d . . .
O39 O -0.4963(3) 0.2939(3) 1.60868(19) 0.0517(15) Uani 1 1 d . . .
S4 S -0.55885(13) -0.08157(16) 1.82308(10) 0.0831(9) Uani 1 1 d D . .
O22 O -0.5928(7) -0.1325(6) 1.8240(7) 0.105(6) Uiso 0.50 1 d PD C 1
O23 O -0.5010(5) -0.0925(11) 1.8423(8) 0.104(8) Uiso 0.50 1 d PD C 1
O24 O -0.5685(5) -0.0587(5) 1.7796(3) 0.046(3) Uiso 0.50 1 d PD C 1
F16 F -0.6381(5) -0.0270(7) 1.8491(5) 0.077(5) Uiso 0.50 1 d PD C 1
F17 F -0.5539(5) 0.0069(6) 1.8661(5) 0.093(4) Uiso 0.50 1 d PD C 1
F18 F -0.5741(6) -0.0632(6) 1.9045(4) 0.092(4) Uiso 0.50 1 d PD C 1
O25 O -0.6053(7) -0.0978(10) 1.7902(6) 0.122(7) Uiso 0.50 1 d PD A 2
O26 O -0.5117(6) -0.1101(7) 1.8462(5) 0.066(5) Uiso 0.50 1 d PD C 2
O27 O -0.5425(11) -0.0311(8) 1.8022(9) 0.146(9) Uiso 0.50 1 d PD C 2
F19 F -0.6299(6) -0.0078(8) 1.8495(6) 0.107(7) Uiso 0.50 1 d PD C 2
F20 F -0.5520(6) -0.0053(7) 1.8952(6) 0.127(6) Uiso 0.50 1 d PD C 2
F21 F -0.6018(6) -0.0776(5) 1.8942(4) 0.083(4) Uiso 0.50 1 d PD C 2
C4 C -0.5850(4) -0.0395(5) 1.8642(4) 0.079(3) Uiso 1 1 d D C .
O19 O -0.7239(5) -0.0950(6) 1.7538(4) 0.069(4) Uiso 0.50 1 d PD C 2
S3 S -0.7724(3) -0.1111(3) 1.7221(2) 0.0885(19) Uani 0.50 1 d PD C 2
O20 O -0.7821(6) -0.1690(4) 1.7148(5) 0.071(4) Uiso 0.50 1 d PD C 2
O21 O -0.7916(8) -0.0732(7) 1.6830(5) 0.101(5) Uiso 0.50 1 d PD C 2
C3 C -0.8253(8) -0.0893(8) 1.7523(6) 0.106(9) Uiso 0.50 1 d PD C 2
F13 F -0.8240(7) -0.0329(6) 1.7580(6) 0.126(6) Uiso 0.50 1 d PD C 2
F14 F -0.8761(6) -0.0983(6) 1.7250(5) 0.105(5) Uiso 0.50 1 d PD C 2
F15 F -0.8199(5) -0.1180(5) 1.7890(4) 0.081(4) Uiso 0.50 1 d PD C 2
Cl20 Cl -0.8826(2) 0.1560(2) 1.76515(16) 0.1247(14) Uiso 1 1 d D . .
C200 C -0.8437(7) 0.1919(8) 1.7316(6) 0.130(6) Uiso 1 1 d D . .
H20F H -0.8140 0.2147 1.7510 0.156 Uiso 1 1 calc R D 1
H20G H -0.8256 0.1644 1.7143 0.156 Uiso 1 1 calc R D 1
Cl2X Cl -0.8598(3) 0.2510(4) 1.6531(3) 0.133(2) Uiso 0.60 1 d PD E 1
C20X C -0.8816(9) 0.2292(9) 1.7001(6) 0.164(8) Uiso 0.60 1 d PD E 1
H20B H -0.8890 0.2633 1.7171 0.197 Uiso 0.60 1 calc PR E 1
H20C H -0.9178 0.2092 1.6903 0.197 Uiso 0.60 1 calc PR E 1
C20Y C -0.8816(9) 0.2292(9) 1.7001(6) 0.164(8) Uiso 0.40 1 d PD E 2
H20D H -0.8639 0.2666 1.6975 0.197 Uiso 0.40 1 calc PR E 2
H20E H -0.9173 0.2350 1.7102 0.197 Uiso 0.40 1 calc PR E 2
Cl2Y Cl -0.8916(7) 0.1956(7) 1.6530(5) 0.167(5) Uiso 0.40 1 d PD E 2
Cl31 Cl -0.9044(6) 0.5747(7) 1.4480(5) 0.195(5) Uiso 0.50 1 d PD . .
Cl30 Cl -0.9192(7) 0.6368(8) 1.5438(6) 0.222(6) Uiso 0.50 1 d PD . .
C301 C -0.8528(11) 0.6124(13) 1.4837(8) 0.105(9) Uiso 0.50 1 d PD . .
H30A H -0.8164 0.5945 1.4826 0.126 Uiso 0.50 1 calc PR . .
H30B H -0.8521 0.6511 1.4711 0.126 Uiso 0.50 1 calc PR . .
C300 C -0.8558(12) 0.618(2) 1.5290(11) 0.159(15) Uiso 0.50 1 d PD . .
H30C H -0.8274 0.6461 1.5427 0.191 Uiso 0.50 1 calc PR . .
H30D H -0.8440 0.5810 1.5439 0.191 Uiso 0.50 1 calc PR . .
C100 C -1.035(2) -0.2626(10) 1.6417(19) 0.139(17) Uiso 0.40 1 d PD F 1
H10A H -1.0385 -0.2767 1.6718 0.167 Uiso 0.40 1 calc PR F 1
H10B H -1.0717 -0.2661 1.6210 0.167 Uiso 0.40 1 calc PR F 1
C101 C -0.995(2) -0.2989(10) 1.625(2) 0.18(2) Uiso 0.40 1 d PD F 1
H10C H -0.9564 -0.2887 1.6396 0.217 Uiso 0.40 1 calc PR F 1
H10D H -0.9999 -0.2945 1.5918 0.217 Uiso 0.40 1 calc PR F 1
C102 C -0.9971(13) -0.2593(8) 1.6370(13) 0.148(12) Uiso 0.60 1 d PD F 2
H10E H -0.9895 -0.2619 1.6060 0.177 Uiso 0.60 1 calc PR F 2
H10F H -0.9620 -0.2689 1.6588 0.177 Uiso 0.60 1 calc PR F 2
C103 C -1.0390(10) -0.2989(8) 1.6414(10) 0.106(8) Uiso 0.60 1 d PD F 2
H10G H -1.0724 -0.2938 1.6167 0.127 Uiso 0.60 1 calc PR F 2
H10H H -1.0504 -0.2938 1.6709 0.127 Uiso 0.60 1 calc PR F 2
Cl10 Cl -1.0165(2) -0.1896(3) 1.6469(2) 0.160(2) Uani 1 1 d D . .
Cl11 Cl -1.0095(3) -0.3680(3) 1.6383(3) 0.186(3) Uani 1 1 d D . .
O41 O -0.6421(9) -0.3563(10) 1.7301(7) 0.119(7) Uiso 0.50 1 d P . .

loop_
_atom_site_aniso_label
_atom_site_aniso_U_11
_atom_site_aniso_U_22
_atom_site_aniso_U_33
_atom_site_aniso_U_23
_atom_site_aniso_U_13
_atom_site_aniso_U_12
Ag1 0.0601(5) 0.1090(7) 0.0566(5) -0.0142(5) 0.0118(4) 0.0260(5)
Ag2 0.0526(4) 0.0432(4) 0.0488(4) 0.0072(3) 0.0024(3) 0.0069(3)
Ag3 0.0476(4) 0.0554(5) 0.0763(5) 0.0055(4) -0.0013(4) 0.0053(3)
Ag4 0.0424(4) 0.0506(4) 0.0791(5) 0.0103(4) 0.0178(3) 0.0016(3)
Ag5 0.0758(5) 0.0591(5) 0.0497(4) -0.0008(3) 0.0089(4) 0.0176(4)
Ag6 0.0847(6) 0.0826(6) 0.0587(5) -0.0058(4) 0.0058(4) 0.0065(5)
Ag7 0.0949(15) 0.0989(16) 0.1108(17) 0.0077(13) 0.0485(13) 0.0102(12)
P1 0.0452(12) 0.0469(13) 0.0407(12) -0.0124(10) 0.0106(10) -0.0006(10)
P2 0.0385(11) 0.0283(10) 0.0381(11) -0.0010(8) 0.0036(9) -0.0035(8)
P3 0.0396(11) 0.0366(11) 0.0444(12) -0.0056(9) 0.0046(9) -0.0032(9)
P4 0.0393(11) 0.0308(11) 0.0527(13) 0.0029(9) 0.0127(10) -0.0030(9)
O2 0.045(3) 0.042(3) 0.040(3) -0.010(2) 0.012(3) -0.007(2)
O1 0.043(3) 0.033(3) 0.034(3) 0.002(2) 0.004(2) -0.005(2)
O3 0.080(5) 0.047(4) 0.093(6) 0.003(4) -0.018(4) 0.014(4)
O5 0.033(3) 0.057(4) 0.089(5) -0.024(4) -0.010(3) 0.003(3)
O8 0.048(3) 0.035(3) 0.039(3) -0.005(2) 0.001(2) -0.001(2)
O7 0.059(4) 0.027(3) 0.061(4) 0.003(3) 0.029(3) -0.002(3)
O9 0.041(3) 0.040(3) 0.069(4) -0.004(3) -0.018(3) 0.002(3)
O11 0.047(3) 0.029(3) 0.053(3) -0.006(3) 0.012(3) -0.002(2)
O12 0.068(4) 0.048(4) 0.051(4) 0.006(3) 0.019(3) 0.002(3)
C1A 0.044(5) 0.039(4) 0.032(4) -0.005(3) 0.006(3) 0.000(4)
C2A 0.039(4) 0.030(4) 0.037(4) 0.002(3) 0.004(3) 0.000(3)
C3A 0.039(4) 0.024(4) 0.040(4) -0.007(3) 0.005(3) -0.008(3)
C4A 0.037(4) 0.033(4) 0.035(4) -0.002(3) 0.006(3) -0.001(3)
C5A 0.038(4) 0.028(4) 0.036(4) 0.003(3) 0.004(3) -0.003(3)
C6A 0.044(5) 0.034(4) 0.039(4) -0.007(4) 0.005(4) -0.006(4)
C7A 0.040(4) 0.033(4) 0.037(4) -0.005(3) 0.012(3) -0.003(3)
C8A 0.051(5) 0.033(4) 0.035(4) 0.003(3) 0.003(4) -0.001(4)
C9A 0.061(6) 0.057(6) 0.044(5) 0.009(4) 0.011(4) 0.002(5)
C1Q 0.077(7) 0.044(5) 0.033(4) -0.006(4) 0.009(4) 0.005(5)
C2Q 0.071(7) 0.042(5) 0.053(6) 0.001(4) -0.003(5) 0.004(5)
C3Q 0.098(9) 0.046(6) 0.075(7) -0.003(6) -0.023(7) 0.012(6)
C4Q 0.161(14) 0.047(7) 0.056(7) -0.001(5) -0.014(8) 0.014(8)
C5Q 0.125(10) 0.051(6) 0.049(6) 0.014(5) 0.022(7) 0.016(7)
C6Q 0.102(8) 0.056(6) 0.054(6) 0.013(5) 0.030(6) 0.015(6)
C1F 0.052(5) 0.049(5) 0.046(5) -0.013(4) 0.014(4) -0.006(4)
C2F 0.072(7) 0.073(7) 0.045(5) 0.005(5) 0.013(5) 0.010(5)
C3F 0.098(9) 0.080(8) 0.049(6) 0.005(6) 0.008(6) 0.002(7)
C4F 0.095(8) 0.064(7) 0.057(6) -0.013(5) 0.036(6) -0.020(6)
C5F 0.059(6) 0.071(7) 0.065(7) -0.022(6) 0.025(5) -0.011(5)
C6F 0.055(6) 0.056(6) 0.053(5) -0.010(5) 0.021(4) -0.002(4)
C1G 0.046(5) 0.020(4) 0.041(4) -0.001(3) 0.008(4) -0.002(3)
C2G 0.059(6) 0.039(5) 0.047(5) 0.001(4) 0.002(4) -0.007(4)
C3G 0.082(7) 0.050(6) 0.037(5) 0.000(4) 0.008(5) -0.004(5)
C4G 0.098(9) 0.049(6) 0.070(7) 0.009(5) 0.043(7) -0.003(6)
C5G 0.059(6) 0.052(6) 0.076(7) 0.000(5) 0.028(5) -0.006(5)
C6G 0.047(5) 0.037(5) 0.063(6) 0.003(4) 0.016(4) -0.004(4)
C1H 0.034(4) 0.035(4) 0.055(5) -0.002(4) 0.010(4) -0.005(3)
C2H 0.079(7) 0.057(6) 0.080(7) -0.034(6) -0.013(6) 0.013(5)
C3H 0.100(10) 0.052(7) 0.161(14) -0.061(8) -0.023(9) 0.011(7)
C4H 0.088(8) 0.043(6) 0.097(9) -0.026(6) 0.033(7) -0.008(6)
C5H 0.104(9) 0.036(5) 0.088(8) 0.004(6) 0.003(7) 0.012(6)
C6H 0.099(9) 0.040(6) 0.080(8) -0.009(5) -0.031(7) 0.010(5)
S1 0.0723(16) 0.0506(14) 0.0421(12) 0.0027(10) 0.0080(12) 0.0033(12)
O13 0.132(7) 0.056(5) 0.069(5) 0.015(4) 0.041(5) 0.019(4)
O14 0.074(5) 0.100(6) 0.051(4) -0.003(4) 0.011(4) -0.001(4)
O15 0.072(5) 0.070(5) 0.061(4) 0.006(4) 0.016(4) -0.006(4)
C1 0.096(9) 0.077(8) 0.073(8) 0.019(6) 0.015(7) 0.004(7)
S2 0.0438(12) 0.0397(12) 0.0521(13) -0.0061(10) 0.0087(10) -0.0032(9)
O16 0.041(3) 0.066(4) 0.070(4) -0.018(3) 0.015(3) 0.000(3)
O17 0.061(4) 0.038(3) 0.062(4) 0.006(3) 0.020(3) 0.002(3)
O18 0.046(4) 0.091(5) 0.058(4) -0.016(4) 0.002(3) -0.001(3)
C2 0.058(6) 0.054(6) 0.057(6) 0.010(5) 0.009(5) -0.011(5)
C1B 0.055(5) 0.036(5) 0.049(5) -0.007(4) 0.010(4) 0.005(4)
C2B 0.035(4) 0.030(4) 0.035(4) -0.002(3) 0.009(3) -0.003(3)
C3B 0.038(4) 0.040(4) 0.035(4) 0.006(4) 0.010(3) -0.006(3)
C4B 0.034(4) 0.034(4) 0.036(4) 0.000(3) 0.012(3) -0.001(3)
C5B 0.036(4) 0.047(5) 0.048(5) -0.007(4) 0.001(4) 0.002(4)
C6B 0.046(5) 0.043(5) 0.061(6) 0.008(4) -0.001(4) 0.007(4)
C7B 0.045(4) 0.029(4) 0.039(4) 0.005(3) 0.009(4) -0.003(3)
C8B 0.041(4) 0.035(4) 0.046(5) 0.004(4) 0.010(4) -0.003(3)
C9B 0.055(5) 0.049(5) 0.041(5) 0.009(4) 0.013(4) -0.001(4)
C1R 0.052(5) 0.045(5) 0.039(5) 0.009(4) 0.010(4) 0.007(4)
C2R 0.053(5) 0.049(5) 0.051(5) 0.004(4) 0.008(4) -0.001(4)
C3R 0.060(6) 0.070(7) 0.070(7) -0.001(6) 0.017(5) 0.005(5)
C4R 0.064(7) 0.093(9) 0.055(6) -0.004(6) 0.002(5) 0.027(6)
C5R 0.097(9) 0.059(7) 0.077(8) 0.020(6) 0.004(7) 0.014(6)
C6R 0.074(7) 0.057(6) 0.069(7) 0.010(5) -0.006(6) -0.016(5)
C1J 0.100(10) 0.082(9) 0.083(8) -0.014(7) 0.027(7) 0.018(7)
C2J 0.072(8) 0.067(8) 0.110(10) -0.017(7) -0.016(7) -0.014(6)
C3J 0.107(11) 0.087(10) 0.098(10) -0.019(8) 0.029(8) -0.012(8)
C4J 0.091(11) 0.121(14) 0.23(2) -0.026(15) 0.077(13) -0.044(10)
C5J 0.16(2) 0.22(3) 0.143(18) -0.093(18) -0.047(15) -0.027(18)
C6J 0.156(19) 0.21(2) 0.107(13) -0.038(14) 0.045(13) 0.047(17)
C7J 0.091(12) 0.135(17) 0.24(3) 0.012(17) 0.083(15) 0.010(11)
C1C 0.035(4) 0.032(4) 0.044(5) -0.006(4) 0.001(3) -0.002(3)
C2C 0.031(4) 0.031(4) 0.037(4) -0.002(3) 0.003(3) 0.002(3)
C3C 0.035(4) 0.028(4) 0.043(4) -0.004(3) 0.005(3) -0.003(3)
C4C 0.029(4) 0.032(4) 0.040(4) -0.002(3) 0.006(3) 0.003(3)
C5C 0.034(4) 0.029(4) 0.051(5) 0.006(4) 0.010(4) 0.000(3)
C6C 0.039(4) 0.033(4) 0.042(5) -0.004(4) 0.008(4) -0.013(3)
C7C 0.035(4) 0.026(4) 0.035(4) -0.001(3) 0.003(3) 0.000(3)
C8C 0.046(5) 0.028(4) 0.039(4) 0.001(3) 0.008(4) 0.006(3)
C9C 0.044(5) 0.036(4) 0.045(5) 0.006(4) 0.013(4) 0.002(4)
C1S 0.048(5) 0.033(4) 0.040(4) 0.000(3) 0.009(4) 0.002(4)
C2S 0.052(6) 0.040(5) 0.079(7) 0.005(5) 0.025(5) -0.003(4)
C3S 0.056(6) 0.060(7) 0.106(9) 0.001(6) 0.016(6) 0.012(5)
C4S 0.047(6) 0.088(8) 0.080(7) 0.007(6) 0.023(5) -0.005(6)
C5S 0.078(8) 0.095(10) 0.092(9) 0.028(7) 0.032(7) -0.007(7)
C6S 0.058(6) 0.077(8) 0.090(8) 0.036(6) 0.033(6) 0.009(5)
C1K 0.057(6) 0.042(5) 0.059(6) -0.006(4) 0.008(4) -0.009(4)
C2K 0.047(5) 0.055(6) 0.063(6) -0.008(5) -0.005(4) -0.007(4)
C3K 0.050(6) 0.093(9) 0.097(9) 0.004(7) 0.005(6) -0.025(6)
C4K 0.099(12) 0.079(11) 0.21(2) 0.007(11) -0.036(12) -0.049(9)
C5K 0.106(11) 0.048(7) 0.159(14) -0.016(8) -0.015(10) -0.020(7)
C6K 0.075(8) 0.047(6) 0.124(11) -0.023(7) -0.004(7) -0.006(5)
C1L 0.055(6) 0.059(6) 0.056(6) -0.005(5) 0.019(5) -0.003(5)
C2L 0.078(9) 0.27(2) 0.045(7) 0.010(10) -0.006(6) -0.012(11)
C3L 0.112(13) 0.31(3) 0.080(11) 0.073(15) 0.015(9) -0.005(16)
C4L 0.124(13) 0.20(2) 0.079(10) 0.050(11) 0.029(10) -0.005(13)
C5L 0.139(13) 0.123(13) 0.080(9) 0.008(9) 0.049(10) -0.018(10)
C6L 0.079(8) 0.081(8) 0.061(7) 0.001(6) 0.015(6) -0.010(6)
C1M 0.055(5) 0.040(5) 0.065(6) 0.004(4) 0.029(5) -0.003(4)
C2M 0.132(12) 0.074(9) 0.118(11) 0.038(8) 0.076(10) 0.028(8)
C3M 0.160(15) 0.101(11) 0.119(12) 0.042(10) 0.095(12) 0.046(10)
C4M 0.157(15) 0.132(14) 0.078(9) -0.010(9) 0.071(10) -0.042(12)
C5M 0.083(10) 0.177(17) 0.090(10) 0.049(11) 0.022(8) 0.001(10)
C6M 0.069(7) 0.114(10) 0.078(8) 0.040(7) 0.030(6) 0.015(7)
C1N 0.069(7) 0.043(5) 0.067(6) 0.005(5) -0.005(5) -0.017(5)
C2N 0.054(8) 0.116(12) 0.155(14) 0.009(10) -0.013(8) -0.029(7)
C3N 0.120(14) 0.16(2) 0.20(2) 0.058(17) -0.082(14) -0.097(14)
C4N 0.21(2) 0.090(13) 0.17(2) 0.008(12) -0.092(18) -0.078(15)
C5N 0.20(2) 0.083(11) 0.121(14) -0.045(10) -0.020(14) -0.017(12)
C6N 0.129(11) 0.070(8) 0.079(8) -0.036(7) -0.009(8) -0.011(8)
S5 0.0385(11) 0.0365(11) 0.0468(12) -0.0002(9) 0.0050(9) -0.0018(9)
O29 0.054(4) 0.050(4) 0.056(4) -0.002(3) 0.003(3) 0.005(3)
O30 0.051(4) 0.046(4) 0.062(4) -0.001(3) 0.015(3) -0.013(3)
O31 0.043(3) 0.061(4) 0.053(4) -0.004(3) 0.008(3) 0.001(3)
C5 0.053(5) 0.035(5) 0.060(6) 0.002(4) 0.003(5) -0.004(4)
F22 0.068(4) 0.041(3) 0.088(4) -0.006(3) -0.002(3) 0.004(3)
F23 0.094(4) 0.046(3) 0.088(4) 0.004(3) -0.037(4) -0.014(3)
F24 0.065(4) 0.059(4) 0.103(5) 0.024(3) 0.021(3) -0.016(3)
S6 0.0578(15) 0.0408(13) 0.0706(16) -0.0024(12) 0.0057(12) 0.0025(11)
O32 0.149(9) 0.064(6) 0.204(11) -0.067(7) 0.109(9) -0.038(6)
O33 0.066(5) 0.075(5) 0.106(6) -0.004(5) 0.019(4) 0.007(4)
O34 0.157(10) 0.078(6) 0.147(9) 0.051(6) -0.092(8) -0.054(6)
C6 0.122(12) 0.042(6) 0.096(10) 0.005(6) 0.036(8) 0.010(7)
F25 0.189(9) 0.086(6) 0.094(6) 0.030(5) 0.017(6) -0.007(6)
F26 0.088(6) 0.074(5) 0.279(13) -0.019(6) 0.085(7) -0.019(4)
F27 0.163(8) 0.051(4) 0.122(6) -0.034(4) 0.037(5) -0.012(4)
S7 0.0544(15) 0.0553(15) 0.0802(18) -0.0035(13) 0.0190(13) -0.0066(12)
O35 0.072(5) 0.063(5) 0.087(5) 0.016(4) -0.012(4) 0.010(4)
O36 0.076(5) 0.063(5) 0.097(6) 0.005(4) 0.034(4) 0.015(4)
O37 0.076(6) 0.129(8) 0.141(9) -0.051(7) 0.038(6) -0.041(6)
C7 0.103(10) 0.060(7) 0.098(10) 0.009(7) 0.036(8) -0.006(7)
F28 0.132(7) 0.175(10) 0.105(6) 0.001(6) 0.050(6) 0.046(7)
F29 0.294(14) 0.062(5) 0.158(9) 0.023(5) 0.122(9) -0.011(7)
F30 0.131(7) 0.114(7) 0.090(5) 0.007(5) 0.011(5) 0.010(6)
C1D 0.028(4) 0.034(4) 0.043(4) -0.002(3) 0.002(3) -0.003(3)
C2D 0.032(4) 0.029(4) 0.037(4) 0.000(3) 0.007(3) -0.007(3)
C3D 0.033(4) 0.031(4) 0.037(4) -0.001(3) 0.008(3) 0.001(3)
C4D 0.033(4) 0.028(4) 0.032(4) 0.005(3) 0.004(3) -0.007(3)
C5D 0.036(4) 0.025(4) 0.038(4) 0.000(3) 0.010(3) 0.003(3)
C6D 0.028(4) 0.035(4) 0.048(5) -0.002(4) 0.008(3) 0.003(3)
C7D 0.030(4) 0.033(4) 0.033(4) -0.004(3) 0.000(3) -0.001(3)
C8D 0.036(4) 0.037(4) 0.040(4) -0.001(4) 0.002(3) 0.000(3)
C9D 0.038(4) 0.038(4) 0.040(4) 0.001(4) 0.008(3) -0.001(3)
C1T 0.032(4) 0.040(4) 0.033(4) 0.000(3) 0.006(3) -0.001(3)
C2T 0.049(5) 0.049(5) 0.048(5) -0.002(4) 0.018(4) -0.009(4)
C3T 0.042(5) 0.096(8) 0.048(5) -0.013(5) 0.018(4) -0.014(5)
C4T 0.033(5) 0.113(10) 0.058(6) 0.010(6) 0.016(4) 0.018(6)
C5T 0.072(7) 0.059(7) 0.083(8) 0.005(6) 0.006(6) 0.025(6)
C6T 0.054(5) 0.046(5) 0.059(6) 0.003(4) 0.005(4) -0.004(4)
C1P 0.051(5) 0.033(4) 0.050(5) 0.002(4) 0.005(4) -0.007(4)
C2P 0.085(8) 0.030(5) 0.085(7) 0.005(5) 0.018(6) 0.005(5)
C3P 0.132(13) 0.057(8) 0.178(16) -0.019(9) 0.050(12) 0.013(8)
C4P 0.33(3) 0.062(10) 0.21(2) 0.001(12) 0.17(2) 0.053(14)
C5P 0.23(2) 0.033(7) 0.31(3) 0.039(12) 0.16(2) 0.023(10)
C6P 0.141(14) 0.042(7) 0.161(15) 0.020(8) 0.033(12) -0.002(8)
C7P 0.075(7) 0.043(6) 0.104(9) 0.008(6) 0.009(6) -0.005(5)
O40 0.051(4) 0.069(5) 0.075(5) -0.001(4) 0.016(3) -0.001(3)
O38 0.045(3) 0.045(4) 0.078(4) 0.000(3) 0.010(3) 0.003(3)
O39 0.053(4) 0.058(4) 0.040(3) -0.001(3) -0.001(3) -0.007(3)
S4 0.0754(19) 0.112(3) 0.0660(18) 0.0221(18) 0.0230(15) 0.0196(18)
S3 0.080(4) 0.091(5) 0.091(4) -0.019(4) 0.011(3) -0.032(4)
Cl10 0.123(4) 0.163(5) 0.215(6) -0.017(4) 0.082(4) -0.009(3)
Cl11 0.164(5) 0.157(5) 0.223(7) 0.040(5) 0.009(5) 0.008(4)

loop_
_atom_type_symbol
_atom_type_description
_atom_type_scat_dispersion_real
_atom_type_scat_dispersion_imag
_atom_type_scat_source
C C 0.0033 0.0016 'International Tables Vol C Tables 4.2.6.8 and 6.1.1.4'
H H 0.0000 0.0000 'International Tables Vol C Tables 4.2.6.8 and 6.1.1.4'
O O 0.0106 0.0060 'International Tables Vol C Tables 4.2.6.8 and 6.1.1.4'
F F 0.0171 0.0103 'International Tables Vol C Tables 4.2.6.8 and 6.1.1.4'
P P 0.1023 0.0942 'International Tables Vol C Tables 4.2.6.8 and 6.1.1.4'
S S 0.1246 0.1234 'International Tables Vol C Tables 4.2.6.8 and 6.1.1.4'
Ag Ag -0.8971 1.1015 'International Tables Vol C Tables 4.2.6.8 and 6.1.1.4'
Cl Cl 0.1484 0.1585 'International Tables Vol C Tables 4.2.6.8 and 6.1.1.4'

loop_
_geom_angle_atom_site_label_1
_geom_angle_atom_site_label_2
_geom_angle_atom_site_label_3
_geom_angle
_geom_angle_site_symmetry_1
_geom_angle_site_symmetry_3
_geom_angle_publ_flag
P1 Ag1 O14 121.99(19) . . ?
P1 Ag1 O16 120.33(16) . . ?
O14 Ag1 O16 87.4(3) . . ?
P1 Ag1 O39 138.34(17) . . ?
O14 Ag1 O39 88.7(2) . . ?
O16 Ag1 O39 85.3(2) . . ?
P2 Ag2 O38 121.47(17) . . ?
P2 Ag2 O39 136.23(16) . . ?
O38 Ag2 O39 89.1(2) . . ?
P2 Ag2 O17 125.97(17) . . ?
O38 Ag2 O17 80.0(2) . . ?
O39 Ag2 O17 86.7(2) . . ?
O40 Ag3 P3 153.35(19) . . ?
O40 Ag3 O29 81.0(2) . . ?
P3 Ag3 O29 108.32(15) . . ?
O40 Ag3 O34 86.3(3) . . ?
P3 Ag3 O34 111.3(2) . . ?
O29 Ag3 O34 112.8(3) . . ?
P4 Ag4 O30 126.32(17) . . ?
P4 Ag4 O32 127.4(3) . . ?
O30 Ag4 O32 92.1(3) . . ?
P4 Ag4 O35 126.8(2) . . ?
O30 Ag4 O35 82.6(2) . . ?
O32 Ag4 O35 88.0(4) . . ?
C3T Ag5 O31 140.0(2) . 3_458 ?
C3T Ag5 O38 107.4(2) . . ?
O31 Ag5 O38 98.2(2) 3_458 . ?
C3T Ag5 O17 124.85(19) . . ?
O31 Ag5 O17 89.5(2) 3_458 . ?
O38 Ag5 O17 78.9(2) . . ?
C3T Ag5 C4T 32.61(9) . . ?
O31 Ag5 C4T 111.3(2) 3_458 . ?
O38 Ag5 C4T 138.1(2) . . ?
O17 Ag5 C4T 128.5(2) . . ?
O19 Ag6 O24 102.9(4) . . ?
O19 Ag6 C4R 116.4(4) . . ?
O24 Ag6 C4R 90.7(3) . . ?
O19 Ag6 O25 71.7(5) . . ?
C4R Ag6 O25 98.3(5) . . ?
O19 Ag6 C5Q 94.5(4) . . ?
O24 Ag6 C5Q 105.9(3) . . ?
C4R Ag6 C5Q 140.96(19) . . ?
O25 Ag6 C5Q 114.6(5) . . ?
O19 Ag6 C3R 138.8(3) . . ?
O24 Ag6 C3R 102.5(3) . . ?
O25 Ag6 C3R 123.2(5) . . ?
C5Q Ag6 C3R 108.95(19) . . ?
O19 Ag6 C4Q 119.3(4) . . ?
O24 Ag6 C4Q 81.3(3) . . ?
C4R Ag6 C4Q 124.2(3) . . ?
O25 Ag6 C4Q 102.3(4) . . ?
C3R Ag6 C4Q 96.2(2) . . ?
O28 Ag7 O25 140.7(8) . . ?
O2 P1 C1E 111.3(5) . . ?
O2 P1 C1F 100.4(3) . . ?
C1E P1 C1F 103.1(5) . . ?
O2 P1 C1EA 97.4(5) . . ?
C1F P1 C1EA 105.7(5) . . ?
O2 P1 Ag1 111.6(2) . . ?
C1E P1 Ag1 114.2(5) . . ?
C1F P1 Ag1 115.2(2) . . ?
C1EA P1 Ag1 123.0(5) . . ?
O1 P2 C1H 104.3(3) . . ?
O1 P2 C1G 99.1(3) . . ?
C1H P2 C1G 105.4(3) . . ?
O1 P2 Ag2 117.5(2) . . ?
C1H P2 Ag2 115.5(2) . . ?
C1G P2 Ag2 113.15(19) . . ?
O8 P3 C1K 103.5(3) . . ?
O8 P3 C1L 98.3(3) . . ?
C1K P3 C1L 103.5(3) . . ?
O8 P3 Ag3 116.0(2) . . ?
C1K P3 Ag3 118.8(2) . . ?
C1L P3 Ag3 113.9(3) . . ?
O7 P4 C1N 102.5(4) . . ?
O7 P4 C1M 99.4(3) . . ?
C1N P4 C1M 105.2(4) . . ?
O7 P4 Ag4 117.9(2) . . ?
C1N P4 Ag4 118.2(3) . . ?
C1M P4 Ag4 111.3(2) . . ?
C1A O2 P1 120.4(5) . . ?
C5A O1 P2 121.8(5) . . ?
C1I O3 C1B 128.5(12) . . ?
C1J O5 C5B 128.8(9) . . ?
C1C O8 P3 124.8(5) . . ?
C5C O7 P4 121.5(5) . . ?
C1O O9 C1D 122.9(8) . . ?
C1P O11 C5D 117.6(6) . . ?
C6A C1A O2 120.9(7) . . ?
C6A C1A C2A 122.2(7) . . ?
O2 C1A C2A 116.9(7) . . ?
C3A C2A C1A 115.8(7) . . ?
C3A C2A C7A 124.3(7) . . ?
C1A C2A C7A 119.9(7) . . ?
C2A C3A C4A 125.2(7) . . ?
C5A C4A C3A 115.8(7) . . ?
C5A C4A C7D 119.3(7) . . ?
C3A C4A C7D 124.8(7) . . ?
O1 C5A C4A 118.0(7) . . ?
O1 C5A C6A 119.8(7) . . ?
C4A C5A C6A 122.0(7) . . ?
C1A C6A C5A 119.1(7) . . ?
C2A C7A C2B 111.7(6) . . ?
C2A C7A C8A 109.9(6) . . ?
C2B C7A C8A 113.6(6) . . ?
C9A C8A C7A 113.2(7) . . ?
C8A C9A C1Q 116.8(7) . . ?
C2Q C1Q C6Q 120.0 . . ?
C2Q C1Q C9A 121.5(5) . . ?
C6Q C1Q C9A 118.4(5) . . ?
C1Q C2Q C3Q 120.0 . . ?
C4Q C3Q C2Q 120.0 . . ?
C3Q C4Q C5Q 120.0 . . ?
C3Q C4Q Ag6 114.1(3) . . ?
C5Q C4Q Ag6 70.9(3) . . ?
C6Q C5Q C4Q 120.0 . . ?
C6Q C5Q Ag6 111.1(3) . . ?
C4Q C5Q Ag6 77.8(3) . . ?
C5Q C6Q C1Q 120.0 . . ?
C2E C1E C6E 120.0 . . ?
C2E C1E P1 119.6(7) . . ?
C6E C1E P1 120.4(7) . . ?
C3E C2E C1E 120.0 . . ?
C4E C3E C2E 120.0 . . ?
C3E C4E C5E 120.0 . . ?
C6E C5E C4E 120.0 . . ?
C5E C6E C1E 120.0 . . ?
C2EA C1EA C6EA 120.0 . . ?
C2EA C1EA P1 124.4(8) . . ?
C6EA C1EA P1 115.6(8) . . ?
C1EA C2EA C3EA 120.0 . . ?
C2EA C3EA C4EA 120.0 . . ?
C5EA C4EA C3EA 120.0 . . ?
C4EA C5EA C6EA 120.0 . . ?
C5EA C6EA C1EA 120.0 . . ?
C2F C1F C6F 120.0 . . ?
C2F C1F P1 118.2(3) . . ?
C6F C1F P1 121.7(3) . . ?
C1F C2F C3F 120.0 . . ?
C4F C3F C2F 120.0 . . ?
C3F C4F C5F 120.0 . . ?
C6F C5F C4F 120.0 . . ?
C5F C6F C1F 120.0 . . ?
C2G C1G C6G 120.0 . . ?
C2G C1G P2 122.9(3) . . ?
C6G C1G P2 117.0(3) . . ?
C1G C2G C3G 120.0 . . ?
C4G C3G C2G 120.0 . . ?
C3G C4G C5G 120.0 . . ?
C6G C5G C4G 120.0 . . ?
C5G C6G C1G 120.0 . . ?
C2H C1H C6H 120.0 . . ?
C2H C1H P2 119.4(3) . . ?
C6H C1H P2 120.6(3) . . ?
C1H C2H C3H 120.0 . . ?
C2H C3H C4H 120.0 . . ?
C5H C4H C3H 120.0 . . ?
C4H C5H C6H 120.0 . . ?
C5H C6H C1H 120.0 . . ?
O14 S1 O13 114.6(5) . . ?
O14 S1 O15 114.8(4) . . ?
O13 S1 O15 115.0(5) . . ?
O14 S1 C1 102.2(5) . . ?
O13 S1 C1 103.7(5) . . ?
O15 S1 C1 104.3(5) . . ?
S1 O14 Ag1 135.2(5) . . ?
F6 C1 F4 108.3(12) . . ?
F2 C1 F1 107.5(12) . . ?
F2 C1 F3 110.2(11) . . ?
F1 C1 F3 103.3(11) . . ?
F6 C1 F5 107.6(12) . . ?
F4 C1 F5 105.9(11) . . ?
F1 C1 F5 132.8(13) . . ?
F6 C1 S1 115.4(12) . . ?
F2 C1 S1 116.8(10) . . ?
F4 C1 S1 112.1(10) . . ?
F1 C1 S1 109.6(11) . . ?
F3 C1 S1 108.7(9) . . ?
F5 C1 S1 107.0(9) . . ?
O18 S2 O17 114.1(4) . . ?
O18 S2 O16 115.5(4) . . ?
O17 S2 O16 113.0(4) . . ?
O18 S2 C2 106.2(4) . . ?
O17 S2 C2 102.0(4) . . ?
O16 S2 C2 104.4(4) . . ?
S2 O16 Ag1 123.6(4) . . ?
S2 O17 Ag2 116.2(3) . . ?
S2 O17 Ag5 132.0(4) . . ?
Ag2 O17 Ag5 95.2(2) . . ?
F8 C2 F9 110.2(9) . . ?
F11 C2 F10 106.3(11) . . ?
F8 C2 F7 108.7(10) . . ?
F9 C2 F7 104.1(9) . . ?
F11 C2 F12 110.9(11) . . ?
F10 C2 F12 105.6(11) . . ?
F11 C2 S2 110.7(9) . . ?
F8 C2 S2 112.7(7) . . ?
F9 C2 S2 109.9(8) . . ?
F10 C2 S2 112.2(11) . . ?
F7 C2 S2 111.0(8) . . ?
F12 C2 S2 111.0(9) . . ?
C6B C1B C2B 122.5(8) . . ?
C6B C1B O3 119.6(8) . . ?
C2B C1B O3 117.9(7) . . ?
C1B C2B C3B 115.9(7) . . ?
C1B C2B C7A 120.7(7) . . ?
C3B C2B C7A 123.4(7) . . ?
C4B C3B C2B 123.5(7) . . ?
C5B C4B C3B 116.9(7) . . ?
C5B C4B C7B 119.4(7) . . ?
C3B C4B C7B 123.7(7) . . ?
C4B C5B O5 115.1(7) . . ?
C4B C5B C6B 122.3(8) . . ?
O5 C5B C6B 122.7(7) . . ?
C1B C6B C5B 118.9(8) . . ?
C4C C7B C4B 112.5(6) . . ?
C4C C7B C8B 110.1(6) . . ?
C4B C7B C8B 115.1(6) . . ?
C9B C8B C7B 114.0(7) . . ?
C8B C9B C1R 111.4(7) . . ?
C2R C1R C6R 120.0 . . ?
C2R C1R C9B 119.4(5) . . ?
C6R C1R C9B 120.5(5) . . ?
C3R C2R C1R 120.0 . . ?
C2R C3R C4R 120.0 . . ?
C2R C3R Ag6 99.3(3) . . ?
C4R C3R Ag6 72.0(3) . . ?
C5R C4R C3R 120.0 . . ?
C5R C4R Ag6 97.4(3) . . ?
C3R C4R Ag6 75.9(3) . . ?
C6R C5R C4R 120.0 . . ?
C5R C6R C1R 120.0 . . ?
O3 C1I O4 118.8(17) . . ?
O3 C1I C2I 114.2(14) . . ?
O4 C1I C2I 126.9(17) . . ?
C7I C2I C3I 107.1(18) . . ?
C7I C2I C1I 114.9(15) . . ?
C3I C2I C1I 111.4(16) . . ?
C2I C3I C4I 105.1(17) . . ?
C5I C4I C3I 97(2) . . ?
C6I C5I C4I 108(2) . . ?
C5I C6I C7I 97.7(19) . . ?
C2I C7I C6I 113.8(17) . . ?
O6 C1J O5 120.3(13) . . ?
O6 C1J C2J 126.5(14) . . ?
O5 C1J C2J 113.0(10) . . ?
C7J C2J C3J 112.3(11) . . ?
C7J C2J C1J 119.8(13) . . ?
C3J C2J C1J 108.0(11) . . ?
C2J C3J C4J 109.4(11) . . ?
C5J C4J C3J 111.3(14) . . ?
C4J C5J C6J 107.6(14) . . ?
C5J C6J C7J 109.7(14) . . ?
C2J C7J C6J 110.3(14) . . ?
C6C C1C C2C 123.7(7) . . ?
C6C C1C O8 120.5(7) . . ?
C2C C1C O8 115.8(7) . . ?
C3C C2C C1C 116.1(7) . . ?
C3C C2C C7C 122.6(7) . . ?
C1C C2C C7C 121.4(7) . . ?
C4C C3C C2C 123.4(7) . . ?
C3C C4C C5C 116.5(7) . . ?
C3C C4C C7B 123.8(7) . . ?
C5C C4C C7B 119.7(7) . . ?
C6C C5C O7 121.6(7) . . ?
C6C C5C C4C 121.8(7) . . ?
O7 C5C C4C 116.4(7) . . ?
C1C C6C C5C 118.5(7) . . ?
C2C C7C C2D 112.8(6) . . ?
C2C C7C C8C 109.3(6) . . ?
C2D C7C C8C 113.7(6) . . ?
C9C C8C C7C 112.6(6) . . ?
C8C C9C C1S 115.0(6) . . ?
C2S C1S C6S 120.0 . . ?
C2S C1S C9C 122.8(5) . . ?
C6S C1S C9C 117.2(4) . . ?
C1S C2S C3S 120.0 . . ?
C2S C3S C4S 120.0 . . ?
C5S C4S C3S 120.0 . . ?
C6S C5S C4S 120.0 . . ?
C5S C6S C1S 120.0 . . ?
C2K C1K C6K 120.0 . . ?
C2K C1K P3 121.7(4) . . ?
C6K C1K P3 118.2(4) . . ?
C1K C2K C3K 120.0 . . ?
C4K C3K C2K 120.0 . . ?
C5K C4K C3K 120.0 . . ?
C4K C5K C6K 120.0 . . ?
C5K C6K C1K 120.0 . . ?
C2L C1L C6L 120.0 . . ?
C2L C1L P3 122.1(4) . . ?
C6L C1L P3 117.8(4) . . ?
C1L C2L C3L 120.0 . . ?
C2L C3L C4L 120.0 . . ?
C5L C4L C3L 120.0 . . ?
C4L C5L C6L 120.0 . . ?
C5L C6L C1L 120.0 . . ?
C2M C1M C6M 120.0 . . ?
C2M C1M P4 123.1(4) . . ?
C6M C1M P4 116.9(4) . . ?
C3M C2M C1M 120.0 . . ?
C2M C3M C4M 120.0 . . ?
C5M C4M C3M 120.0 . . ?
C6M C5M C4M 120.0 . . ?
C5M C6M C1M 120.0 . . ?
C2N C1N C6N 120.0 . . ?
C2N C1N P4 121.5(5) . . ?
C6N C1N P4 118.5(5) . . ?
C1N C2N C3N 120.0 . . ?
C4N C3N C2N 120.0 . . ?
C3N C4N C5N 120.0 . . ?
C6N C5N C4N 120.0 . . ?
C5N C6N C1N 120.0 . . ?
O31 S5 O29 114.7(4) . . ?
O31 S5 O30 113.7(4) . . ?
O29 S5 O30 115.9(4) . . ?
O31 S5 C5 103.0(4) . . ?
O29 S5 C5 104.0(4) . . ?
O30 S5 C5 103.4(4) . . ?
S5 O29 Ag3 134.1(4) . . ?
S5 O30 Ag4 119.0(3) . . ?
S5 O31 Ag5 115.7(3) . 3_458 ?
F23 C5 F24 108.1(8) . . ?
F23 C5 F22 107.9(8) . . ?
F24 C5 F22 107.8(7) . . ?
F23 C5 S5 110.4(6) . . ?
F24 C5 S5 111.0(7) . . ?
F22 C5 S5 111.6(6) . . ?
O34 S6 O32 112.7(8) . . ?
O34 S6 O33 115.2(7) . . ?
O32 S6 O33 114.4(6) . . ?
O34 S6 C6 103.1(6) . . ?
O32 S6 C6 104.8(6) . . ?
O33 S6 C6 104.9(6) . . ?
S6 O32 Ag4 166.8(7) . . ?
S6 O34 Ag3 114.0(5) . . ?
F26 C6 F27 109.8(13) . . ?
F26 C6 F25 113.8(13) . . ?
F27 C6 F25 106.3(10) . . ?
F26 C6 S6 111.0(8) . . ?
F27 C6 S6 108.5(9) . . ?
F25 C6 S6 107.4(10) . . ?
O37 S7 O36 116.6(6) . . ?
O37 S7 O35 113.9(6) . . ?
O36 S7 O35 113.3(5) . . ?
O37 S7 C7 103.9(7) . . ?
O36 S7 C7 104.9(6) . . ?
O35 S7 C7 102.3(5) . . ?
S7 O35 Ag4 123.3(4) . . ?
F29 C7 F30 105.2(13) . . ?
F29 C7 F28 107.9(11) . . ?
F30 C7 F28 103.9(11) . . ?
F29 C7 S7 112.9(10) . . ?
F30 C7 S7 112.6(9) . . ?
F28 C7 S7 113.6(10) . . ?
C6D C1D O9 122.7(7) . . ?
C6D C1D C2D 121.2(7) . . ?
O9 C1D C2D 116.1(7) . . ?
C1D C2D C3D 117.4(7) . . ?
C1D C2D C7C 119.8(6) . . ?
C3D C2D C7C 122.9(7) . . ?
C4D C3D C2D 122.8(7) . . ?
C5D C4D C3D 116.9(7) . . ?
C5D C4D C7D 120.4(6) . . ?
C3D C4D C7D 122.7(7) . . ?
C6D C5D C4D 121.9(7) . . ?
C6D C5D O11 118.4(6) . . ?
C4D C5D O11 119.6(6) . . ?
C1D C6D C5D 119.9(7) . . ?
C4A C7D C4D 112.1(6) . . ?
C4A C7D C8D 109.8(6) . . ?
C4D C7D C8D 115.9(6) . . ?
C9D C8D C7D 114.7(6) . . ?
C1T C9D C8D 110.1(6) . . ?
C2T C1T C6T 120.0 . . ?
C2T C1T C9D 119.9(5) . . ?
C6T C1T C9D 119.8(5) . . ?
C3T C2T C1T 120.0 . . ?
C2T C3T C4T 120.0 . . ?
C2T C3T Ag5 100.5(3) . . ?
C4T C3T Ag5 82.0(3) . . ?
C5T C4T C3T 120.0 . . ?
C5T C4T Ag5 108.2(2) . . ?
C3T C4T Ag5 65.4(3) . . ?
C4T C5T C6T 120.0 . . ?
C5T C6T C1T 120.0 . . ?
O10 C1O O9 121.0(11) . . ?
O10 C1O C2O 124.7(11) . . ?
O9 C1O C2O 114.2(10) . . ?
C1O C2O C3O 119.7(12) . . ?
C1O C2O C7O 102.3(13) . . ?
C3O C2O C7O 111.8(17) . . ?
C2O C3O C4O 111.3(17) . . ?
C5O C4O C3O 112.2(19) . . ?
C6O C5O C4O 122(2) . . ?
C5O C6O C7O 109(2) . . ?
C6O C7O C2O 120(2) . . ?
O12 C1P O11 123.6(8) . . ?
O12 C1P C2P 125.5(8) . . ?
O11 C1P C2P 110.8(8) . . ?
C3P C2P C1P 116.0(9) . . ?
C3P C2P C7P 115.3(10) . . ?
C1P C2P C7P 112.0(9) . . ?
C2P C3P C4P 107.1(13) . . ?
C5P C4P C3P 110.9(14) . . ?
C6P C5P C4P 109.7(16) . . ?
C5P C6P C7P 113.9(13) . . ?
C2P C7P C6P 112.5(10) . . ?
Ag2 O38 Ag5 96.7(2) . . ?
Ag1 O39 Ag2 99.0(2) . . ?
O26 S4 O24 128.4(9) . . ?
O26 S4 O25 133.6(13) . . ?
O24 S4 O23 114.3(11) . . ?
O26 S4 O27 110.1(14) . . ?
O25 S4 O27 100.0(15) . . ?
O24 S4 O22 110.5(10) . . ?
O23 S4 O22 111.0(13) . . ?
O26 S4 C4 107.1(8) . . ?
O24 S4 C4 114.8(6) . . ?
O25 S4 C4 106.8(10) . . ?
O23 S4 C4 106.2(11) . . ?
O27 S4 C4 90.8(12) . . ?
O22 S4 C4 99.1(9) . . ?
S4 O24 Ag6 131.3(7) . . ?
S4 O25 Ag7 123.0(13) . . ?
S4 O25 Ag6 128.1(14) . . ?
Ag7 O25 Ag6 108.9(4) . . ?
F16 C4 F18 114.3(12) . . ?
F16 C4 F17 110.1(12) . . ?
F18 C4 F17 107.9(11) . . ?
F19 C4 F20 103.0(12) . . ?
F19 C4 F21 104.3(12) . . ?
F20 C4 F21 98.5(11) . . ?
F16 C4 S4 110.4(10) . . ?
F18 C4 S4 111.6(10) . . ?
F17 C4 S4 101.8(9) . . ?
F19 C4 S4 117.7(11) . . ?
F20 C4 S4 123.7(11) . . ?
F21 C4 S4 106.5(9) . . ?
S3 O19 Ag6 115.6(8) . . ?
O20 S3 O19 117.5(10) . . ?
O20 S3 O21 116.8(11) . . ?
O19 S3 O21 117.4(11) . . ?
O20 S3 C3 104.1(10) . . ?
O19 S3 C3 99.7(9) . . ?
O21 S3 C3 95.1(10) . . ?
F15 C3 F13 114.8(16) . . ?
F15 C3 F14 111.1(15) . . ?
F13 C3 F14 103.1(14) . . ?
F15 C3 S3 109.2(13) . . ?
F13 C3 S3 110.3(14) . . ?
F14 C3 S3 108.0(13) . . ?
C20X C200 Cl20 108.8(13) . . ?
C200 C20X Cl2X 117.3(14) . . ?
C300 C301 Cl31 119(3) . . ?
C301 C300 Cl30 120(3) . . ?
C101 C100 Cl10 116(2) . . ?
C100 C101 Cl11 108(2) . . ?
C103 C102 Cl10 112.3(17) . . ?
C102 C103 Cl11 107.0(14) . . ?

loop_
_geom_bond_atom_site_label_1
_geom_bond_atom_site_label_2
_geom_bond_distance
_geom_bond_site_symmetry_2
_geom_bond_publ_flag
Ag1 P1 2.338(2) . ?
Ag1 O14 2.379(8) . ?
Ag1 O16 2.392(6) . ?
Ag1 O39 2.409(6) . ?
Ag2 P2 2.337(2) . ?
Ag2 O38 2.408(6) . ?
Ag2 O39 2.411(6) . ?
Ag2 O17 2.430(6) . ?
Ag3 O40 2.251(7) . ?
Ag3 P3 2.337(2) . ?
Ag3 O29 2.551(6) . ?
Ag3 O34 2.561(9) . ?
Ag4 P4 2.345(2) . ?
Ag4 O30 2.370(6) . ?
Ag4 O32 2.398(8) . ?
Ag4 O35 2.418(7) . ?
Ag5 C3T 2.345(6) . ?
Ag5 O31 2.362(6) 3_458 ?
Ag5 O38 2.431(6) . ?
Ag5 O17 2.464(6) . ?
Ag5 C4T 2.554(7) . ?
Ag6 O19 2.400(14) . ?
Ag6 O24 2.463(10) . ?
Ag6 C4R 2.492(7) . ?
Ag6 O25 2.50(2) . ?
Ag6 C5Q 2.528(7) . ?
Ag6 C3R 2.541(7) . ?
Ag6 C4Q 2.613(8) . ?
Ag7 O28 2.35(3) . ?
Ag7 O25 2.49(2) . ?
P1 O2 1.629(6) . ?
P1 C1E 1.706(9) . ?
P1 C1F 1.815(5) . ?
P1 C1EA 1.905(11) . ?
P2 O1 1.630(5) . ?
P2 C1H 1.787(4) . ?
P2 C1G 1.807(4) . ?
P3 O8 1.638(6) . ?
P3 C1K 1.791(5) . ?
P3 C1L 1.815(6) . ?
P4 O7 1.643(6) . ?
P4 C1N 1.787(6) . ?
P4 C1M 1.798(6) . ?
O2 C1A 1.400(9) . ?
O1 C5A 1.386(9) . ?
O3 C1I 1.197(17) . ?
O3 C1B 1.407(11) . ?
O5 C1J 1.241(15) . ?
O5 C5B 1.381(10) . ?
O6 C1J 1.215(14) . ?
O8 C1C 1.418(10) . ?
O7 C5C 1.406(9) . ?
O9 C1O 1.292(12) . ?
O9 C1D 1.390(9) . ?
O10 C1O 1.244(14) . ?
O11 C1P 1.359(10) . ?
O11 C5D 1.410(9) . ?
O12 C1P 1.190(10) . ?
C1A C6A 1.369(11) . ?
C1A C2A 1.416(11) . ?
C2A C3A 1.379(11) . ?
C2A C7A 1.514(11) . ?
C3A C4A 1.398(11) . ?
C4A C5A 1.396(11) . ?
C4A C7D 1.504(10) . ?
C5A C6A 1.398(11) . ?
C7A C2B 1.521(10) . ?
C7A C8A 1.536(11) . ?
C8A C9A 1.502(12) . ?
C9A C1Q 1.545(10) . ?
C1Q C2Q 1.3900 . ?
C1Q C6Q 1.3900 . ?
C2Q C3Q 1.3900 . ?
C3Q C4Q 1.3900 . ?
C4Q C5Q 1.3900 . ?
C5Q C6Q 1.3900 . ?
C1E C2E 1.3900 . ?
C1E C6E 1.3900 . ?
C2E C3E 1.3900 . ?
C3E C4E 1.3900 . ?
C4E C5E 1.3900 . ?
C5E C6E 1.3900 . ?
C1EA C2EA 1.3900 . ?
C1EA C6EA 1.3900 . ?
C2EA C3EA 1.3900 . ?
C3EA C4EA 1.3900 . ?
C4EA C5EA 1.3900 . ?
C5EA C6EA 1.3900 . ?
C1F C2F 1.3900 . ?
C1F C6F 1.3900 . ?
C2F C3F 1.3900 . ?
C3F C4F 1.3900 . ?
C4F C5F 1.3900 . ?
C5F C6F 1.3900 . ?
C1G C2G 1.3900 . ?
C1G C6G 1.3900 . ?
C2G C3G 1.3900 . ?
C3G C4G 1.3900 . ?
C4G C5G 1.3900 . ?
C5G C6G 1.3900 . ?
C1H C2H 1.3900 . ?
C1H C6H 1.3900 . ?
C2H C3H 1.3900 . ?
C3H C4H 1.3900 . ?
C4H C5H 1.3900 . ?
C5H C6H 1.3900 . ?
S1 O14 1.431(8) . ?
S1 O13 1.435(8) . ?
S1 O15 1.443(7) . ?
S1 C1 1.793(12) . ?
C1 F6 1.256(14) . ?
C1 F2 1.274(13) . ?
C1 F4 1.334(13) . ?
C1 F1 1.343(14) . ?
C1 F3 1.388(13) . ?
C1 F5 1.401(13) . ?
S2 O18 1.427(7) . ?
S2 O17 1.442(6) . ?
S2 O16 1.448(6) . ?
S2 C2 1.803(10) . ?
C2 F11 1.315(13) . ?
C2 F8 1.327(12) . ?
C2 F9 1.335(11) . ?
C2 F10 1.340(14) . ?
C2 F7 1.341(12) . ?
C2 F12 1.346(12) . ?
C1B C6B 1.365(13) . ?
C1B C2B 1.398(11) . ?
C2B C3B 1.400(11) . ?
C3B C4B 1.390(11) . ?
C4B C5B 1.374(11) . ?
C4B C7B 1.522(11) . ?
C5B C6B 1.387(12) . ?
C7B C4C 1.508(11) . ?
C7B C8B 1.547(11) . ?
C8B C9B 1.524(11) . ?
C9B C1R 1.534(9) . ?
C1R C2R 1.3900 . ?
C1R C6R 1.3900 . ?
C2R C3R 1.3900 . ?
C3R C4R 1.3900 . ?
C4R C5R 1.3900 . ?
C5R C6R 1.3900 . ?
C1I O4 1.237(18) . ?
C1I C2I 1.51(2) . ?
C2I C7I 1.476(16) . ?
C2I C3I 1.501(17) . ?
C3I C4I 1.578(18) . ?
C4I C5I 1.526(18) . ?
C5I C6I 1.518(18) . ?
C6I C7I 1.591(17) . ?
C1J C2J 1.534(17) . ?
C2J C7J 1.471(15) . ?
C2J C3J 1.500(14) . ?
C3J C4J 1.502(15) . ?
C4J C5J 1.498(16) . ?
C5J C6J 1.528(16) . ?
C6J C7J 1.540(16) . ?
C1C C6C 1.360(11) . ?
C1C C2C 1.388(11) . ?
C2C C3C 1.387(11) . ?
C2C C7C 1.514(11) . ?
C3C C4C 1.388(11) . ?
C4C C5C 1.413(11) . ?
C5C C6C 1.370(11) . ?
C7C C2D 1.526(10) . ?
C7C C8C 1.561(10) . ?
C8C C9C 1.520(11) . ?
C9C C1S 1.531(9) . ?
C1S C2S 1.3900 . ?
C1S C6S 1.3900 . ?
C2S C3S 1.3900 . ?
C3S C4S 1.3900 . ?
C4S C5S 1.3900 . ?
C5S C6S 1.3900 . ?
C1K C2K 1.3900 . ?
C1K C6K 1.3900 . ?
C2K C3K 1.3900 . ?
C3K C4K 1.3900 . ?
C4K C5K 1.3900 . ?
C5K C6K 1.3900 . ?
C1L C2L 1.3900 . ?
C1L C6L 1.3900 . ?
C2L C3L 1.3900 . ?
C3L C4L 1.3900 . ?
C4L C5L 1.3900 . ?
C5L C6L 1.3900 . ?
C1M C2M 1.3900 . ?
C1M C6M 1.3900 . ?
C2M C3M 1.3900 . ?
C3M C4M 1.3900 . ?
C4M C5M 1.3900 . ?
C5M C6M 1.3900 . ?
C1N C2N 1.3900 . ?
C1N C6N 1.3900 . ?
C2N C3N 1.3900 . ?
C3N C4N 1.3900 . ?
C4N C5N 1.3900 . ?
C5N C6N 1.3900 . ?
S5 O31 1.432(6) . ?
S5 O29 1.433(6) . ?
S5 O30 1.436(6) . ?
S5 C5 1.826(9) . ?
O31 Ag5 2.362(6) 3_458 ?
C5 F23 1.310(10) . ?
C5 F24 1.312(11) . ?
C5 F22 1.330(10) . ?
S6 O34 1.389(9) . ?
S6 O32 1.402(9) . ?
S6 O33 1.411(8) . ?
S6 C6 1.850(13) . ?
C6 F26 1.257(15) . ?
C6 F27 1.315(14) . ?
C6 F25 1.336(15) . ?
S7 O37 1.414(9) . ?
S7 O36 1.426(7) . ?
S7 O35 1.453(8) . ?
S7 C7 1.765(14) . ?
C7 F29 1.325(14) . ?
C7 F30 1.337(15) . ?
C7 F28 1.347(15) . ?
C1D C6D 1.367(11) . ?
C1D C2D 1.395(10) . ?
C2D C3D 1.396(10) . ?
C3D C4D 1.391(10) . ?
C4D C5D 1.387(10) . ?
C4D C7D 1.532(10) . ?
C5D C6D 1.377(11) . ?
C7D C8D 1.540(10) . ?
C8D C9D 1.530(11) . ?
C9D C1T 1.499(9) . ?
C1T C2T 1.3900 . ?
C1T C6T 1.3900 . ?
C2T C3T 1.3900 . ?
C3T C4T 1.3900 . ?
C4T C5T 1.3900 . ?
C5T C6T 1.3900 . ?
C1O C2O 1.470(15) . ?
C2O C3O 1.499(16) . ?
C2O C7O 1.541(17) . ?
C3O C4O 1.545(18) . ?
C4O C5O 1.535(17) . ?
C5O C6O 1.495(18) . ?
C6O C7O 1.518(19) . ?
C3OA C4OA 1.542(18) . ?
C6OA C7OA 1.543(18) . ?
C1P C2P 1.511(13) . ?
C2P C3P 1.441(13) . ?
C2P C7P 1.528(12) . ?
C3P C4P 1.582(15) . ?
C4P C5P 1.536(16) . ?
C5P C6P 1.393(15) . ?
C6P C7P 1.532(13) . ?
S4 O26 1.388(9) . ?
S4 O24 1.390(8) . ?
S4 O25 1.394(10) . ?
S4 O23 1.433(9) . ?
S4 O27 1.439(10) . ?
S4 O22 1.462(9) . ?
S4 C4 1.802(12) . ?
F16 C4 1.313(13) . ?
F17 C4 1.325(13) . ?
F18 C4 1.312(13) . ?
F19 C4 1.325(14) . ?
F20 C4 1.361(14) . ?
F21 C4 1.394(13) . ?
O19 S3 1.408(9) . ?
S3 O20 1.395(9) . ?
S3 O21 1.476(9) . ?
S3 C3 1.799(16) . ?
C3 F15 1.278(16) . ?
C3 F13 1.340(17) . ?
C3 F14 1.354(16) . ?
Cl20 C200 1.740(14) . ?
C200 C20X 1.469(17) . ?
Cl2X C20X 1.692(18) . ?
Cl31 C301 1.722(18) . ?
Cl30 C300 1.752(19) . ?
C301 C300 1.386(19) . ?
C100 C101 1.44(2) . ?
C100 Cl10 1.775(19) . ?
C101 Cl11 1.73(2) . ?
C102 C103 1.409(18) . ?
C102 Cl10 1.752(18) . ?
C103 Cl11 1.791(17) . ?
